data_7210882
loop_
_publ_author_name
'Wang, Lian-Cheng'
'Sun, Junliang'
'Huang, Zhi-Tang'
'Zheng, Qi-Yu'

_publ_section_title
;
 Stepwise tuning of the substituent groups from mother BTB ligands to two
 hexaphenylbenzene based ligands for construction of diverse coordination
 polymers
;
_journal_issue 42
_journal_name_full CrystEngComm
_journal_page_first 8511
_journal_paper_doi 10.1039/c3ce40856f
_journal_volume 15
_journal_year 2013
_chemical_formula_sum 'C134 H156 N4 O22 Zn4'
_chemical_formula_weight 2436.11
_chemical_name_systematic
; 
 ? 
;
_space_group_IT_number 2
_symmetry_cell_setting triclinic
_symmetry_space_group_name_Hall '-P 1'
_symmetry_space_group_name_H-M 'P -1'
_atom_sites_solution_hydrogens geom
_atom_sites_solution_primary direct
_atom_sites_solution_secondary difmap
_audit_creation_method SHELXL-97
_cell_angle_alpha 94.26(3)
_cell_angle_beta 95.75(3)
_cell_angle_gamma 100.90(3)
_cell_formula_units_Z 2
_cell_length_a 11.737(2)
_cell_length_b 17.132(3)
_cell_length_c 30.875(6)
_cell_measurement_reflns_used 18333
_cell_measurement_temperature 100(2)
_cell_measurement_theta_max 27.4768
_cell_measurement_theta_min 1.2160
_cell_volume 6038(2)
_computing_cell_refinement 'CrystalClear (Rigaku Inc., 2008)'
_computing_data_collection 'CrystalClear (Rigaku Inc., 2008)'
_computing_data_reduction 'CrystalClear (Rigaku Inc., 2008)'
_computing_molecular_graphics
;
 Mercury: visualization and analysis of crystal structures, C. F. Macrae,
 P. R. Edgington, P. McCabe, E. Pidcock, G. P. Shields, R. Taylor,
 M. Towler and J. van de Streek, J. Appl. Cryst., 39, 453-457, 2006.
;
_computing_publication_material 'SHELX-97 (Sheldrick, 2008)'
_computing_structure_refinement 'SHELX-97 (Sheldrick, 2008)'
_computing_structure_solution 'SHELX-97 (Sheldrick, 2008)'
_diffrn_ambient_temperature 100(2)
_diffrn_detector_area_resol_mean 28.5714
_diffrn_measured_fraction_theta_full 0.990
_diffrn_measured_fraction_theta_max 0.990
_diffrn_measurement_device_type 'MM007HF + CCD (Saturn724+)'
_diffrn_measurement_method '\w scans at fixed \c = 45\%'
_diffrn_radiation_monochromator Confocal
_diffrn_radiation_source 'Rotating Anode'
_diffrn_radiation_type MoK\a
_diffrn_radiation_wavelength 0.71073
_diffrn_reflns_av_R_equivalents 0.0581
_diffrn_reflns_av_sigmaI/netI 0.0491
_diffrn_reflns_limit_h_max 13
_diffrn_reflns_limit_h_min -13
_diffrn_reflns_limit_k_max 20
_diffrn_reflns_limit_k_min -20
_diffrn_reflns_limit_l_max 36
_diffrn_reflns_limit_l_min -36
_diffrn_reflns_number 66114
_diffrn_reflns_theta_full 25.00
_diffrn_reflns_theta_max 25.00
_diffrn_reflns_theta_min 0.67
_exptl_absorpt_coefficient_mu 0.857
_exptl_absorpt_correction_T_max 1.0000
_exptl_absorpt_correction_T_min 0.6367
_exptl_absorpt_correction_type multi-scan
_exptl_absorpt_process_details 'CrystalClear (Rigaku Inc., 2008)'
_exptl_crystal_colour Colorless
_exptl_crystal_density_diffrn 1.339
_exptl_crystal_density_method 'not measured'
_exptl_crystal_description block
_exptl_crystal_F_000 2568
_exptl_crystal_size_max 0.24
_exptl_crystal_size_mid 0.16
_exptl_crystal_size_min 0.13
_refine_diff_density_max 0.591
_refine_diff_density_min -0.811
_refine_diff_density_rms 0.085
_refine_ls_extinction_method none
_refine_ls_goodness_of_fit_ref 1.098
_refine_ls_hydrogen_treatment constr
_refine_ls_matrix_type full
_refine_ls_number_parameters 1771
_refine_ls_number_reflns 21065
_refine_ls_number_restraints 2633
_refine_ls_restrained_S_all 1.055
_refine_ls_R_factor_all 0.0691
_refine_ls_R_factor_gt 0.0624
_refine_ls_shift/su_max 0.001
_refine_ls_shift/su_mean 0.000
_refine_ls_structure_factor_coef Fsqd
_refine_ls_weighting_details 'calc w=1/[\s^2^(Fo^2^)+(0.0497P)^2^+18.3472P] where P=(Fo^2^+2Fc^2^)/3'
_refine_ls_weighting_scheme calc
_refine_ls_wR_factor_gt 0.1449
_refine_ls_wR_factor_ref 0.1483
_reflns_number_gt 19373
_reflns_number_total 21065
_reflns_threshold_expression >2sigma(I)
_cod_data_source_file c3ce40856f.txt
_cod_data_source_block ZnP-1
_cod_original_sg_symbol_H-M P-1
_cod_database_code 7210882

loop_
_symmetry_equiv_pos_as_xyz
'x, y, z'
'-x, -y, -z'

loop_
_atom_site_label
_atom_site_type_symbol
_atom_site_fract_x
_atom_site_fract_y
_atom_site_fract_z
_atom_site_U_iso_or_equiv
_atom_site_adp_type
_atom_site_occupancy
_atom_site_symmetry_multiplicity
_atom_site_calc_flag
_atom_site_refinement_flags
_atom_site_disorder_assembly
_atom_site_disorder_group
Zn1 Zn 0.52966(4) 0.56464(3) 0.795658(17) 0.03138(13) Uani 1 1 d U . .
Zn2 Zn 0.52610(4) 0.76883(3) 0.785371(13) 0.01907(10) Uani 1 1 d U . .
Zn3 Zn 0.83976(3) 0.73696(2) 0.721366(12) 0.01492(10) Uani 1 1 d U . .
Zn4 Zn 0.98523(4) 0.92882(3) 0.701560(14) 0.02346(11) Uani 1 1 d U . .
O1 O 0.7902(2) 0.64584(15) 0.67798(8) 0.0240(6) Uani 1 1 d U . .
O1OH O 0.5928(2) 0.67433(16) 0.79298(8) 0.0250(6) Uani 1 1 d U A .
O1W O 0.3623(2) 0.72581(16) 0.79401(9) 0.0273(6) Uani 1 1 d U A .
H1WA H 0.3337 0.6768 0.7928 0.033 Uiso 1 1 d R . .
H1WB H 0.3088 0.7464 0.7824 0.033 Uiso 1 1 d R . .
O2 O 0.9613(3) 0.60607(19) 0.68317(10) 0.0403(8) Uani 1 1 d U . .
O2OH O 0.9554(2) 0.81551(16) 0.70008(9) 0.0266(6) Uani 1 1 d U B .
O2W O 1.1878(3) 0.7273(3) 0.73304(12) 0.0546(10) Uani 1 1 d U . .
H2WB H 1.1767 0.6773 0.7327 0.065 Uiso 1 1 d R . .
H2WA H 1.1610 0.7401 0.7089 0.065 Uiso 1 1 d R . .
O3 O 0.5063(2) 0.78705(15) 0.72285(8) 0.0196(5) Uani 1 1 d U A .
O4 O 0.6927(2) 0.78349(15) 0.71972(7) 0.0176(5) Uani 1 1 d U A .
O5 O 1.0815(2) 0.99833(19) 0.66742(10) 0.0347(7) Uani 1 1 d U . .
O7 O 0.4392(3) 0.51454(19) 0.83795(11) 0.0376(7) Uani 1 1 d U A .
O8 O 0.3107(3) 0.59588(18) 0.83839(11) 0.0404(8) Uani 1 1 d U . .
O9 O 0.6150(2) 0.84804(16) 0.83092(8) 0.0288(6) Uani 1 1 d U A .
O10 O 0.5029(2) 0.93145(18) 0.80837(9) 0.0322(7) Uani 1 1 d U A .
O11 O 0.8387(2) 0.72336(16) 0.78387(8) 0.0211(5) Uani 1 1 d U . .
O12 O 1.0198(3) 0.7043(2) 0.78532(9) 0.0449(9) Uani 1 1 d U . .
O13 O 0.4202(7) 0.5158(8) 0.7424(4) 0.0427(18) Uani 0.749(8) 1 d PDU A 1
O13A O 0.446(2) 0.512(2) 0.7400(13) 0.040(3) Uani 0.251(8) 1 d PDU A 2
O14 O 0.6647(5) 0.5223(3) 0.78563(19) 0.0320(12) Uani 0.556(5) 1 d PDU A 1
O14A O 0.6727(6) 0.5086(4) 0.8125(3) 0.0300(14) Uani 0.444(5) 1 d PDU A 2
O15 O 0.8324(2) 0.95998(16) 0.68759(9) 0.0283(6) Uani 1 1 d U B .
O16 O 1.0495(9) 0.9618(5) 0.7629(3) 0.0298(18) Uani 0.699(7) 1 d PDU B 1
O16A O 1.037(2) 0.9788(12) 0.7659(7) 0.024(3) Uani 0.301(7) 1 d PDU B 2
O17 O 1.1252(3) 0.7479(2) 0.64581(12) 0.0489(9) Uani 1 1 d DU . .
H17 H 1.1617 0.7938 0.6425 0.059 Uiso 1 1 d R . .
O18 O 1.6141(4) 0.7928(3) 0.91665(17) 0.0417(15) Uani 0.651(8) 1 d PDU C 1
H18B H 1.6255 0.8117 0.8927 0.050 Uiso 0.651(8) 1 d PR C 1
O18A O 1.5430(14) 0.7512(9) 0.9173(5) 0.058(3) Uani 0.349(8) 1 d PDU C 2
H18A H 1.5555 0.7401 0.9432 0.070 Uiso 0.349(8) 1 d PR C 2
O6 O 0.8224(3) 1.0965(2) 0.35223(13) 0.0511(9) Uani 1 1 d U . .
N1 N 0.6500(3) 0.97739(19) 0.68646(10) 0.0237(7) Uani 1 1 d U B .
N2 N 1.1324(4) 0.9194(3) 0.82225(16) 0.0254(11) Uani 0.699(7) 1 d PDU B 1
N2A N 1.1787(10) 0.9252(7) 0.7979(4) 0.025(2) Uani 0.301(7) 1 d PDU B 2
N3 N 0.8497(8) 0.5117(7) 0.8010(2) 0.0293(16) Uani 0.556(5) 1 d PDU A 1
N3A N 0.8676(9) 0.5159(9) 0.8149(3) 0.0296(19) Uani 0.444(5) 1 d PDU A 2
N4 N 0.2925(5) 0.5575(3) 0.69690(17) 0.0391(12) Uani 0.749(8) 1 d PDU A 1
N4A N 0.3747(14) 0.5697(10) 0.6871(5) 0.039(2) Uani 0.251(8) 1 d PDU A 2
C0AA C 0.7619(8) 0.5081(6) 0.7930(3) 0.0262(17) Uani 0.444(5) 1 d PDU A 2
C0AB C 0.5766(12) 0.1946(8) 0.7889(4) 0.028(2) Uani 0.318(5) 1 d PDU D 2
H0AA H 0.5368 0.1414 0.7757 0.041 Uiso 0.318(5) 1 calc PR D 2
H0AC H 0.5708 0.1985 0.8204 0.041 Uiso 0.318(5) 1 calc PR D 2
H0AB H 0.6590 0.2034 0.7840 0.041 Uiso 0.318(5) 1 calc PR D 2
C0BA C 0.3548(16) 0.5324(12) 0.7232(6) 0.042(2) Uani 0.251(8) 1 d PDU A 2
C1 C 0.8222(3) 0.5968(2) 0.43790(13) 0.0246(8) Uani 1 1 d U . .
C1AA C 0.7465(9) 0.4982(6) 0.7434(3) 0.036(2) Uani 0.444(5) 1 d PDU A 2
H1AA H 0.6701 0.4646 0.7329 0.053 Uiso 0.444(5) 1 calc PR A 2
H1AB H 0.8083 0.4730 0.7330 0.053 Uiso 0.444(5) 1 calc PR A 2
H1AC H 0.7511 0.5507 0.7323 0.053 Uiso 0.444(5) 1 calc PR A 2
C1BA C 0.285(3) 0.605(2) 0.6634(12) 0.042(3) Uani 0.251(8) 1 d PDU A 2
H1BC H 0.3143 0.6629 0.6636 0.063 Uiso 0.251(8) 1 calc PR A 2
H1BB H 0.2140 0.5961 0.6778 0.063 Uiso 0.251(8) 1 calc PR A 2
H1BA H 0.2686 0.5808 0.6332 0.063 Uiso 0.251(8) 1 calc PR A 2
C2 C 0.8001(4) 0.5991(3) 0.38818(14) 0.0353(10) Uani 1 1 d U . .
H2B H 0.8377 0.5599 0.3734 0.053 Uiso 1 1 calc R . .
H2C H 0.8326 0.6526 0.3805 0.053 Uiso 1 1 calc R . .
H2A H 0.7158 0.5863 0.3789 0.053 Uiso 1 1 calc R . .
C2AA C 0.8758(9) 0.5208(6) 0.8624(3) 0.0328(19) Uani 0.444(5) 1 d PDU A 2
H2AB H 0.8124 0.5449 0.8723 0.049 Uiso 0.444(5) 1 calc PR A 2
H2AC H 0.9512 0.5537 0.8748 0.049 Uiso 0.444(5) 1 calc PR A 2
H2AA H 0.8692 0.4670 0.8720 0.049 Uiso 0.444(5) 1 calc PR A 2
C2BA C 0.9991(18) 0.9257(16) 0.8322(6) 0.029(3) Uani 0.301(7) 1 d PDU B 2
H2BB H 0.9553 0.9682 0.8373 0.044 Uiso 0.301(7) 1 calc PR B 2
H2BC H 1.0493 0.9217 0.8590 0.044 Uiso 0.301(7) 1 calc PR B 2
H2BA H 0.9444 0.8748 0.8239 0.044 Uiso 0.301(7) 1 calc PR B 2
C3 C 0.9543(3) 0.6140(3) 0.45131(15) 0.0325(9) Uani 1 1 d U . .
H3A H 0.9884 0.5720 0.4373 0.049 Uiso 1 1 calc R . .
H3C H 0.9700 0.6152 0.4832 0.049 Uiso 1 1 calc R . .
H3B H 0.9891 0.6658 0.4420 0.049 Uiso 1 1 calc R . .
C3AA C 0.4392(6) 0.1716(4) 0.7692(2) 0.0325(13) Uani 0.682(5) 1 d PDU D 1
H3AA H 0.3664 0.1672 0.7498 0.049 Uiso 0.682(5) 1 calc PR D 1
H3AC H 0.4211 0.1644 0.7992 0.049 Uiso 0.682(5) 1 calc PR D 1
H3AB H 0.4809 0.1304 0.7594 0.049 Uiso 0.682(5) 1 calc PR D 1
C3BA C 1.3341(10) 0.7176(8) 0.9119(5) 0.034(3) Uani 0.349(8) 1 d PDU C 2
H3BB H 1.2610 0.7373 0.9079 0.051 Uiso 0.349(8) 1 calc PR C 2
H3BC H 1.3402 0.6946 0.9400 0.051 Uiso 0.349(8) 1 calc PR C 2
H3BA H 1.3347 0.6765 0.8881 0.051 Uiso 0.349(8) 1 calc PR C 2
C4 C 0.7715(4) 0.6629(2) 0.46060(15) 0.0327(9) Uani 1 1 d U . .
H4B H 0.8133 0.7151 0.4541 0.049 Uiso 1 1 calc R . .
H4C H 0.7803 0.6595 0.4923 0.049 Uiso 1 1 calc R . .
H4A H 0.6884 0.6564 0.4499 0.049 Uiso 1 1 calc R . .
C4AA C 0.9765(8) 0.5210(6) 0.7948(3) 0.0354(19) Uani 0.444(5) 1 d PDU A 2
H4AB H 1.0023 0.4699 0.7956 0.053 Uiso 0.444(5) 1 calc PR A 2
H4AC H 1.0367 0.5634 0.8110 0.053 Uiso 0.444(5) 1 calc PR A 2
H4AA H 0.9631 0.5329 0.7644 0.053 Uiso 0.444(5) 1 calc PR A 2
C4BA C 1.4367(13) 0.7860(10) 0.9114(7) 0.048(3) Uani 0.349(8) 1 d PDU C 2
H4BA H 1.4317 0.8100 0.8832 0.058 Uiso 0.349(8) 1 calc PR C 2
H4BB H 1.4377 0.8279 0.9353 0.058 Uiso 0.349(8) 1 calc PR C 2
C5 C 0.7628(3) 0.5164(2) 0.45150(11) 0.0183(7) Uani 1 1 d U . .
C5AA C 0.2317(17) 0.5152(15) 0.7368(8) 0.041(3) Uani 0.251(8) 1 d PDU A 2
H5AA H 0.1795 0.5383 0.7170 0.062 Uiso 0.251(8) 1 calc PR A 2
H5AC H 0.2331 0.5389 0.7667 0.062 Uiso 0.251(8) 1 calc PR A 2
H5AB H 0.2036 0.4573 0.7353 0.062 Uiso 0.251(8) 1 calc PR A 2
C6 C 0.8233(3) 0.4651(2) 0.47314(11) 0.0174(7) Uani 1 1 d U . .
H6 H 0.9063 0.4764 0.4764 0.021 Uiso 1 1 calc R . .
C6AA C 1.248(2) 0.9549(12) 0.7622(7) 0.028(3) Uani 0.301(7) 1 d PDU B 2
H6AA H 1.2166 0.9225 0.7346 0.041 Uiso 0.301(7) 1 calc PR B 2
H6AC H 1.3300 0.9508 0.7696 0.041 Uiso 0.301(7) 1 calc PR B 2
H6AB H 1.2438 1.0108 0.7591 0.041 Uiso 0.301(7) 1 calc PR B 2
C7 C 0.7653(3) 0.3981(2) 0.49003(11) 0.0150(7) Uani 1 1 d U . .
H7 H 0.8092 0.3650 0.5049 0.018 Uiso 1 1 calc R . .
C7AA C 1.0740(11) 0.9449(8) 0.7957(4) 0.029(2) Uani 0.301(7) 1 d PDU B 2
C8 C 0.6438(3) 0.3783(2) 0.48562(10) 0.0132(6) Uani 1 1 d U . .
C8AA C 1.227(2) 0.8788(13) 0.8309(6) 0.029(3) Uani 0.301(7) 1 d PDU B 2
H8AB H 1.3094 0.8788 0.8272 0.044 Uiso 0.301(7) 1 calc PR B 2
H8AA H 1.1830 0.8238 0.8272 0.044 Uiso 0.301(7) 1 calc PR B 2
H8AC H 1.2223 0.9030 0.8603 0.044 Uiso 0.301(7) 1 calc PR B 2
C9 C 0.5823(3) 0.4257(2) 0.46114(11) 0.0164(7) Uani 1 1 d U . .
H9 H 0.4995 0.4117 0.4558 0.020 Uiso 1 1 calc R . .
C9AA C 0.491(2) 0.579(3) 0.6718(13) 0.036(3) Uani 0.251(8) 1 d PDU A 2
H9AA H 0.4863 0.5445 0.6445 0.054 Uiso 0.251(8) 1 calc PR A 2
H9AC H 0.5459 0.5626 0.6941 0.054 Uiso 0.251(8) 1 calc PR A 2
H9AB H 0.5194 0.6344 0.6669 0.054 Uiso 0.251(8) 1 calc PR A 2
C10 C 0.6409(3) 0.4929(2) 0.44466(12) 0.0195(7) Uani 1 1 d U . .
H10 H 0.5970 0.5241 0.4282 0.023 Uiso 1 1 calc R . .
C11 C 0.5805(3) 0.3142(2) 0.51000(11) 0.0126(6) Uani 1 1 d U . .
C12 C 0.5987(3) 0.32368(19) 0.55617(11) 0.0124(6) Uani 1 1 d U . .
C13 C 0.6767(3) 0.3957(2) 0.58073(10) 0.0132(6) Uani 1 1 d U . .
C14 C 0.7715(3) 0.3897(2) 0.61064(11) 0.0162(7) Uani 1 1 d U . .
H14 H 0.7931 0.3393 0.6132 0.019 Uiso 1 1 calc R . .
C15 C 0.8342(3) 0.4564(2) 0.63660(11) 0.0174(7) Uani 1 1 d U . .
H15 H 0.9004 0.4517 0.6559 0.021 Uiso 1 1 calc R . .
C16 C 0.8018(3) 0.5299(2) 0.63482(11) 0.0186(7) Uani 1 1 d U . .
C17 C 0.7094(3) 0.5367(2) 0.60405(11) 0.0172(7) Uani 1 1 d U . .
H17A H 0.6870 0.5869 0.6020 0.021 Uiso 1 1 calc R . .
C18 C 0.6503(3) 0.4711(2) 0.57662(11) 0.0154(7) Uani 1 1 d U . .
H18 H 0.5908 0.4774 0.5547 0.019 Uiso 1 1 calc R . .
C19 C 0.8583(3) 0.5994(2) 0.66759(12) 0.0228(8) Uani 1 1 d U . .
C20 C 0.5363(3) 0.26667(19) 0.58024(10) 0.0122(6) Uani 1 1 d U . .
C21 C 0.5500(3) 0.2740(2) 0.62913(11) 0.0136(6) Uani 1 1 d U . .
C22 C 0.5907(3) 0.2149(2) 0.65173(11) 0.0150(7) Uani 1 1 d U . .
H22 H 0.6231 0.1759 0.6363 0.018 Uiso 1 1 calc R . .
C23 C 0.5845(3) 0.2124(2) 0.69587(11) 0.0170(7) Uani 1 1 d U . .
H23 H 0.6136 0.1719 0.7103 0.020 Uiso 1 1 calc R . .
C24 C 0.5368(3) 0.2673(2) 0.72007(11) 0.0176(7) Uani 1 1 d U D .
C25 C 0.5022(3) 0.3290(2) 0.69796(11) 0.0211(7) Uani 1 1 d U . .
H25 H 0.4730 0.3693 0.7136 0.025 Uiso 1 1 calc R . .
C26 C 0.5098(3) 0.3322(2) 0.65351(11) 0.0189(7) Uani 1 1 d U . .
H26 H 0.4870 0.3753 0.6395 0.023 Uiso 1 1 calc R . .
C27 C 0.5191(3) 0.2576(2) 0.76810(12) 0.0247(8) Uani 1 1 d DU . .
C28 C 0.6338(5) 0.2613(4) 0.79442(19) 0.0326(14) Uani 0.682(5) 1 d PDU D 1
H28A H 0.6704 0.2184 0.7830 0.049 Uiso 0.682(5) 1 calc PR D 1
H28C H 0.6218 0.2549 0.8250 0.049 Uiso 0.682(5) 1 calc PR D 1
H28B H 0.6847 0.3130 0.7925 0.049 Uiso 0.682(5) 1 calc PR D 1
C28A C 0.5889(12) 0.3394(7) 0.7969(4) 0.030(2) Uani 0.318(5) 1 d PDU D 2
H28E H 0.6708 0.3497 0.7912 0.045 Uiso 0.318(5) 1 calc PR D 2
H28F H 0.5848 0.3335 0.8280 0.045 Uiso 0.318(5) 1 calc PR D 2
H28D H 0.5531 0.3843 0.7887 0.045 Uiso 0.318(5) 1 calc PR D 2
C30 C 0.4539(5) 0.3173(4) 0.78754(18) 0.0277(13) Uani 0.682(5) 1 d PDU D 1
H30B H 0.5024 0.3710 0.7898 0.042 Uiso 0.682(5) 1 calc PR D 1
H30C H 0.4359 0.3037 0.8167 0.042 Uiso 0.682(5) 1 calc PR D 1
H30A H 0.3810 0.3159 0.7687 0.042 Uiso 0.682(5) 1 calc PR D 1
C30A C 0.3952(10) 0.2508(8) 0.7738(4) 0.029(2) Uani 0.318(5) 1 d PDU D 2
H30E H 0.3702 0.3004 0.7671 0.044 Uiso 0.318(5) 1 calc PR D 2
H30F H 0.3838 0.2411 0.8041 0.044 Uiso 0.318(5) 1 calc PR D 2
H30D H 0.3487 0.2062 0.7540 0.044 Uiso 0.318(5) 1 calc PR D 2
C32 C 0.8387(4) 1.0272(3) 0.35149(13) 0.0297(9) Uani 1 1 d U . .
C33 C 0.7597(3) 0.9669(2) 0.37321(12) 0.0204(7) Uani 1 1 d U . .
C34 C 0.7674(3) 0.8868(2) 0.36949(11) 0.0192(7) Uani 1 1 d U . .
H34 H 0.8221 0.8693 0.3522 0.023 Uiso 1 1 calc R . .
C35 C 0.6957(3) 0.8323(2) 0.39079(11) 0.0157(7) Uani 1 1 d U . .
H35 H 0.7010 0.7775 0.3877 0.019 Uiso 1 1 calc R . .
C36 C 0.6159(3) 0.85678(19) 0.41671(10) 0.0125(6) Uani 1 1 d U . .
C37 C 0.6074(3) 0.9371(2) 0.41923(11) 0.0168(7) Uani 1 1 d U . .
H37 H 0.5520 0.9547 0.4361 0.020 Uiso 1 1 calc R . .
C38 C 0.6781(3) 0.9916(2) 0.39764(12) 0.0199(7) Uani 1 1 d U . .
H38 H 0.6707 1.0460 0.3996 0.024 Uiso 1 1 calc R . .
C39 C 0.5443(3) 0.79885(19) 0.44192(11) 0.0128(6) Uani 1 1 d U . .
C40 C 0.5606(3) 0.80864(19) 0.48786(11) 0.0120(6) Uani 1 1 d U . .
C41 C 0.6418(3) 0.8827(2) 0.50936(10) 0.0137(6) Uani 1 1 d U . .
C42 C 0.7623(3) 0.8946(2) 0.50721(11) 0.0146(7) Uani 1 1 d U . .
H42 H 0.7959 0.8514 0.4970 0.017 Uiso 1 1 calc R . .
C43 C 0.8329(3) 0.9685(2) 0.51976(11) 0.0171(7) Uani 1 1 d U . .
H43 H 0.9147 0.9747 0.5187 0.021 Uiso 1 1 calc R . .
C44 C 0.7873(3) 1.0343(2) 0.53395(11) 0.0150(7) Uani 1 1 d U . .
C45 C 0.6682(3) 1.0205(2) 0.53798(11) 0.0155(7) Uani 1 1 d U . .
H45 H 0.6347 1.0631 0.5489 0.019 Uiso 1 1 calc R . .
C46 C 0.5974(3) 0.9457(2) 0.52636(11) 0.0152(7) Uani 1 1 d U . .
H46 H 0.5168 0.9379 0.5302 0.018 Uiso 1 1 calc R . .
C47 C 0.8650(3) 1.1176(2) 0.54212(12) 0.0185(7) Uani 1 1 d U . .
C48 C 0.8928(3) 1.1466(2) 0.49759(13) 0.0256(8) Uani 1 1 d U . .
H48A H 0.9309 1.1085 0.4821 0.038 Uiso 1 1 calc R . .
H48C H 0.9451 1.1991 0.5022 0.038 Uiso 1 1 calc R . .
H48B H 0.8202 1.1506 0.4801 0.038 Uiso 1 1 calc R . .
C49 C 0.9797(3) 1.1150(2) 0.57041(12) 0.0226(8) Uani 1 1 d U . .
H49B H 0.9619 1.0930 0.5979 0.034 Uiso 1 1 calc R . .
H49C H 1.0266 1.1691 0.5767 0.034 Uiso 1 1 calc R . .
H49A H 1.0236 1.0811 0.5546 0.034 Uiso 1 1 calc R . .
C50 C 0.8054(3) 1.1778(2) 0.56559(14) 0.0280(9) Uani 1 1 d U . .
H50A H 0.7328 1.1815 0.5479 0.042 Uiso 1 1 calc R . .
H50C H 0.8577 1.2303 0.5699 0.042 Uiso 1 1 calc R . .
H50B H 0.7876 1.1603 0.5941 0.042 Uiso 1 1 calc R . .
C51 C 0.4986(3) 0.7520(2) 0.51199(11) 0.0129(6) Uani 1 1 d U . .
C52 C 0.5219(3) 0.76187(19) 0.56080(11) 0.0141(7) Uani 1 1 d U . .
C53 C 0.4337(3) 0.7713(2) 0.58708(11) 0.0155(7) Uani 1 1 d U . .
H53 H 0.3574 0.7721 0.5738 0.019 Uiso 1 1 calc R . .
C54 C 0.4569(3) 0.7795(2) 0.63250(11) 0.0163(7) Uani 1 1 d U . .
H54 H 0.3964 0.7855 0.6499 0.020 Uiso 1 1 calc R . .
C55 C 0.5683(3) 0.7788(2) 0.65248(11) 0.0151(7) Uani 1 1 d U A .
C56 C 0.6566(3) 0.7709(2) 0.62652(11) 0.0156(7) Uani 1 1 d U . .
H56 H 0.7333 0.7712 0.6398 0.019 Uiso 1 1 calc R . .
C57 C 0.6333(3) 0.7628(2) 0.58144(11) 0.0150(7) Uani 1 1 d U . .
H57 H 0.6946 0.7577 0.5642 0.018 Uiso 1 1 calc R . .
C58 C 0.5922(3) 0.7830(2) 0.70144(11) 0.0160(7) Uani 1 1 d U . .
C59 C 0.9163(4) 1.1569(3) 0.69925(13) 0.0344(10) Uani 1 1 d U . .
H59C H 0.8354 1.1457 0.7061 0.052 Uiso 1 1 calc R . .
H59B H 0.9548 1.1133 0.7076 0.052 Uiso 1 1 calc R . .
H59A H 0.9167 1.1612 0.6678 0.052 Uiso 1 1 calc R . .
C60 C 0.9819(3) 1.2359(2) 0.72473(12) 0.0239(8) Uani 1 1 d U . .
C61 C 1.1122(4) 1.2473(3) 0.71897(14) 0.0353(10) Uani 1 1 d U . .
H61B H 1.1433 1.2020 0.7293 0.053 Uiso 1 1 calc R . .
H61C H 1.1545 1.2967 0.7359 0.053 Uiso 1 1 calc R . .
H61A H 1.1221 1.2507 0.6880 0.053 Uiso 1 1 calc R . .
C62 C 0.9340(4) 1.3046(3) 0.70555(12) 0.0294(9) Uani 1 1 d U . .
H62A H 0.9408 1.3025 0.6741 0.044 Uiso 1 1 calc R . .
H62C H 0.9788 1.3556 0.7200 0.044 Uiso 1 1 calc R . .
H62B H 0.8516 1.2996 0.7102 0.044 Uiso 1 1 calc R . .
C63 C 0.9693(3) 1.2332(2) 0.77372(11) 0.0185(7) Uani 1 1 d U . .
C64 C 1.0023(3) 1.1709(2) 0.79589(11) 0.0181(7) Uani 1 1 d U . .
H64 H 1.0273 1.1288 0.7800 0.022 Uiso 1 1 calc R . .
C65 C 0.9989(3) 1.1696(2) 0.84060(11) 0.0172(7) Uani 1 1 d U . .
H65 H 1.0208 1.1263 0.8547 0.021 Uiso 1 1 calc R . .
C66 C 0.9642(3) 1.2306(2) 0.86536(11) 0.0155(7) Uani 1 1 d U . .
C67 C 0.9266(3) 1.2907(2) 0.84292(11) 0.0163(7) Uani 1 1 d U . .
H67 H 0.8990 1.3319 0.8586 0.020 Uiso 1 1 calc R . .
C68 C 0.9291(3) 1.2911(2) 0.79809(11) 0.0187(7) Uani 1 1 d U . .
H68 H 0.9023 1.3325 0.7837 0.022 Uiso 1 1 calc R . .
C69 C 0.9747(3) 1.2358(2) 0.91418(11) 0.0133(7) Uani 1 1 d U . .
C70 C 0.9106(3) 1.17705(19) 0.93661(11) 0.0125(6) Uani 1 1 d U . .
C71 C 0.8251(3) 1.1088(2) 0.91113(11) 0.0148(7) Uani 1 1 d U . .
C72 C 0.7308(3) 1.1234(2) 0.88356(11) 0.0174(7) Uani 1 1 d U . .
H72 H 0.7202 1.1767 0.8815 0.021 Uiso 1 1 calc R . .
C73 C 0.6526(3) 1.0609(2) 0.85922(11) 0.0206(7) Uani 1 1 d U . .
H73 H 0.5884 1.0719 0.8411 0.025 Uiso 1 1 calc R . .
C74 C 0.6667(3) 0.9827(2) 0.86093(11) 0.0193(7) Uani 1 1 d U A .
C75 C 0.7606(3) 0.9676(2) 0.88831(11) 0.0181(7) Uani 1 1 d U . .
H75 H 0.7722 0.9144 0.8897 0.022 Uiso 1 1 calc R . .
C76 C 0.8372(3) 1.0301(2) 0.91364(11) 0.0155(7) Uani 1 1 d U . .
H76 H 0.8988 1.0188 0.9330 0.019 Uiso 1 1 calc R . .
C77 C 0.5866(3) 0.9171(2) 0.83127(12) 0.0232(8) Uani 1 1 d U . .
C78 C 0.9271(3) 1.18310(19) 0.98301(10) 0.0117(6) Uani 1 1 d U . .
C79 C 0.8628(3) 1.11795(19) 1.00630(10) 0.0125(6) Uani 1 1 d U . .
C80 C 0.9233(3) 1.0670(2) 1.02813(12) 0.0175(7) Uani 1 1 d U . .
H80 H 1.0063 1.0779 1.0312 0.021 Uiso 1 1 calc R . .
C81 C 0.8639(3) 1.0009(2) 1.04534(12) 0.0206(7) Uani 1 1 d U . .
H81 H 0.9072 0.9669 1.0598 0.025 Uiso 1 1 calc R . .
C82 C 0.7417(3) 0.9827(2) 1.04196(11) 0.0167(7) Uani 1 1 d U . .
C83 C 0.6827(3) 1.0361(2) 1.02214(12) 0.0170(7) Uani 1 1 d U . .
H83 H 0.6000 1.0272 1.0206 0.020 Uiso 1 1 calc R . .
C84 C 0.7421(3) 1.1024(2) 1.00451(11) 0.0165(7) Uani 1 1 d U . .
H84 H 0.6991 1.1376 0.9910 0.020 Uiso 1 1 calc R . .
C85 C 0.6800(3) 0.9051(2) 1.05856(13) 0.0222(8) Uani 1 1 d U . .
C86 C 0.7219(4) 0.8346(2) 1.03637(16) 0.0329(9) Uani 1 1 d U . .
H86B H 0.6788 0.7846 1.0451 0.049 Uiso 1 1 calc R . .
H86C H 0.8056 0.8392 1.0453 0.049 Uiso 1 1 calc R . .
H86A H 0.7082 0.8349 1.0046 0.049 Uiso 1 1 calc R . .
C87 C 0.5478(3) 0.8916(2) 1.04795(15) 0.0304(9) Uani 1 1 d U . .
H87A H 0.5275 0.8880 1.0162 0.046 Uiso 1 1 calc R . .
H87C H 0.5191 0.9364 1.0617 0.046 Uiso 1 1 calc R . .
H87B H 0.5117 0.8419 1.0591 0.046 Uiso 1 1 calc R . .
C88 C 0.7101(4) 0.9081(3) 1.10853(14) 0.0348(10) Uani 1 1 d U . .
H88A H 0.6787 0.8561 1.1184 0.052 Uiso 1 1 calc R . .
H88C H 0.6756 0.9493 1.1230 0.052 Uiso 1 1 calc R . .
H88B H 0.7952 0.9207 1.1159 0.052 Uiso 1 1 calc R . .
C89 C 0.9958(3) 0.7512(2) 0.99379(11) 0.0134(7) Uani 1 1 d U . .
C90 C 0.9792(3) 0.7427(2) 0.94478(11) 0.0143(7) Uani 1 1 d U . .
C91 C 1.0684(3) 0.7243(2) 0.92150(11) 0.0163(7) Uani 1 1 d U . .
H91 H 1.1403 0.7184 0.9368 0.020 Uiso 1 1 calc R . .
C92 C 1.0523(3) 0.7144(2) 0.87617(11) 0.0180(7) Uani 1 1 d U . .
H92 H 1.1133 0.7016 0.8606 0.022 Uiso 1 1 calc R . .
C93 C 0.9479(3) 0.7229(2) 0.85312(11) 0.0164(7) Uani 1 1 d U . .
C94 C 0.8594(3) 0.7418(2) 0.87634(11) 0.0176(7) Uani 1 1 d U . .
H94 H 0.7883 0.7489 0.8610 0.021 Uiso 1 1 calc R . .
C95 C 0.8746(3) 0.7502(2) 0.92178(11) 0.0168(7) Uani 1 1 d U . .
H95 H 0.8126 0.7611 0.9373 0.020 Uiso 1 1 calc R . .
C96 C 0.9367(3) 0.7162(2) 0.80409(11) 0.0192(7) Uani 1 1 d U . .
C97 C 0.4734(5) 0.6164(4) 1.0752(2) 0.0333(14) Uani 0.682(5) 1 d PDU E 1
H97A H 0.5183 0.5836 1.0592 0.050 Uiso 0.682(5) 1 calc PR E 1
H97C H 0.4566 0.5939 1.1026 0.050 Uiso 0.682(5) 1 calc PR E 1
H97B H 0.5188 0.6710 1.0815 0.050 Uiso 0.682(5) 1 calc PR E 1
C97A C 0.4766(10) 0.6285(7) 1.0350(4) 0.028(2) Uani 0.318(5) 1 d PDU E 2
H97D H 0.4737 0.6175 1.0032 0.042 Uiso 0.318(5) 1 calc PR E 2
H97E H 0.5183 0.5916 1.0497 0.042 Uiso 0.318(5) 1 calc PR E 2
H97F H 0.5176 0.6835 1.0439 0.042 Uiso 0.318(5) 1 calc PR E 2
C98 C 0.2957(6) 0.6767(4) 1.0678(2) 0.0359(14) Uani 0.682(5) 1 d PDU E 1
H98B H 0.3442 0.7303 1.0697 0.054 Uiso 0.682(5) 1 calc PR E 1
H98C H 0.2809 0.6628 1.0972 0.054 Uiso 0.682(5) 1 calc PR E 1
H98A H 0.2212 0.6755 1.0500 0.054 Uiso 0.682(5) 1 calc PR E 1
C98A C 0.3668(12) 0.6372(8) 1.0985(4) 0.033(2) Uani 0.318(5) 1 d PDU E 2
H98E H 0.4153 0.6039 1.1130 0.050 Uiso 0.318(5) 1 calc PR E 2
H98D H 0.2885 0.6260 1.1078 0.050 Uiso 0.318(5) 1 calc PR E 2
H98F H 0.4022 0.6936 1.1063 0.050 Uiso 0.318(5) 1 calc PR E 2
C99 C 0.3924(6) 0.6477(4) 1.0025(2) 0.0320(13) Uani 0.682(5) 1 d PDU E 1
H99A H 0.4373 0.6118 0.9889 0.048 Uiso 0.682(5) 1 calc PR E 1
H99C H 0.4399 0.7018 1.0078 0.048 Uiso 0.682(5) 1 calc PR E 1
H99B H 0.3215 0.6483 0.9829 0.048 Uiso 0.682(5) 1 calc PR E 1
C99A C 0.2896(11) 0.6779(7) 1.0271(5) 0.032(2) Uani 0.318(5) 1 d PDU E 2
H99F H 0.3311 0.7325 1.0371 0.049 Uiso 0.318(5) 1 calc PR E 2
H99E H 0.2112 0.6695 1.0365 0.049 Uiso 0.318(5) 1 calc PR E 2
H99D H 0.2834 0.6700 0.9952 0.049 Uiso 0.318(5) 1 calc PR E 2
C100 C 0.3578(3) 0.6177(2) 1.04704(12) 0.0214(7) Uani 1 1 d DU . .
C101 C 0.2839(3) 0.5336(2) 1.03652(11) 0.0163(7) Uani 1 1 d U E .
C102 C 0.1639(3) 0.5179(2) 1.03851(11) 0.0179(7) Uani 1 1 d U . .
H10A H 0.1280 0.5593 1.0495 0.021 Uiso 1 1 calc R E .
C103 C 0.0952(3) 0.4426(2) 1.02469(11) 0.0172(7) Uani 1 1 d U E .
H10B H 0.0138 0.4332 1.0271 0.021 Uiso 1 1 calc R . .
C104 C 0.1442(3) 0.3816(2) 1.00751(10) 0.0138(7) Uani 1 1 d U . .
C105 C 0.2650(3) 0.3950(2) 1.00761(11) 0.0169(7) Uani 1 1 d U E .
H10C H 0.3011 0.3529 0.9977 0.020 Uiso 1 1 calc R . .
C106 C 0.3331(3) 0.4697(2) 1.02218(12) 0.0185(7) Uani 1 1 d U . .
H10D H 0.4155 0.4774 1.0224 0.022 Uiso 1 1 calc R E .
C107 C 0.0663(3) 0.30777(19) 0.98376(11) 0.0134(7) Uani 1 1 d U . .
C108 C 0.0537(3) 0.3009(2) 0.93772(11) 0.0135(7) Uani 1 1 d U . .
C109 C 0.1266(3) 0.3615(2) 0.91410(11) 0.0156(7) Uani 1 1 d U E .
C110 C 0.2087(3) 0.3392(2) 0.88868(12) 0.0204(7) Uani 1 1 d U . .
H11 H 0.2167 0.2850 0.8857 0.025 Uiso 1 1 calc R E .
C111 C 0.2788(3) 0.3950(2) 0.86775(13) 0.0259(8) Uani 1 1 d U E .
H11A H 0.3351 0.3787 0.8509 0.031 Uiso 1 1 calc R . .
C112 C 0.2680(3) 0.4747(2) 0.87103(13) 0.0237(8) Uani 1 1 d U . .
C113 C 0.1862(3) 0.4975(2) 0.89595(12) 0.0191(7) Uani 1 1 d U E .
H11B H 0.1772 0.5516 0.8983 0.023 Uiso 1 1 calc R . .
C114 C 0.1172(3) 0.4417(2) 0.91745(11) 0.0163(7) Uani 1 1 d U . .
H11C H 0.0623 0.4583 0.9349 0.020 Uiso 1 1 calc R E .
C115 C 0.3440(4) 0.5345(2) 0.84748(14) 0.0297(9) Uani 1 1 d U A .
C117 C 1.1346(5) 0.9382(4) 0.7817(2) 0.0264(13) Uani 0.699(7) 1 d PDU B 1
C118 C 1.0254(7) 0.9237(6) 0.8428(3) 0.0296(17) Uani 0.699(7) 1 d PDU B 1
H11E H 1.0188 0.9797 0.8481 0.044 Uiso 0.699(7) 1 calc PR B 1
H11F H 1.0290 0.8997 0.8706 0.044 Uiso 0.699(7) 1 calc PR B 1
H11D H 0.9572 0.8946 0.8232 0.044 Uiso 0.699(7) 1 calc PR B 1
C119 C 1.2233(8) 0.8856(5) 0.8457(3) 0.0305(16) Uani 0.699(7) 1 d PDU B 1
H11G H 1.2136 0.8289 0.8356 0.046 Uiso 0.699(7) 1 calc PR B 1
H11I H 1.2170 0.8913 0.8772 0.046 Uiso 0.699(7) 1 calc PR B 1
H11H H 1.3003 0.9140 0.8401 0.046 Uiso 0.699(7) 1 calc PR B 1
C120 C 0.7611(4) 0.9731(3) 0.75706(13) 0.0295(9) Uani 1 1 d U B .
H12C H 0.7189 1.0128 0.7685 0.044 Uiso 1 1 calc R . .
H12B H 0.8439 0.9884 0.7686 0.044 Uiso 1 1 calc R . .
H12A H 0.7285 0.9206 0.7661 0.044 Uiso 1 1 calc R . .
C121 C 0.7489(3) 0.9692(2) 0.70788(13) 0.0250(8) Uani 1 1 d U . .
C122 C 0.5403(4) 0.9804(3) 0.70500(15) 0.0323(9) Uani 1 1 d U . .
H12E H 0.5145 1.0298 0.6984 0.049 Uiso 1 1 calc R B .
H12F H 0.5528 0.9790 0.7368 0.049 Uiso 1 1 calc R . .
H12D H 0.4803 0.9343 0.6922 0.049 Uiso 1 1 calc R . .
C123 C 0.6422(4) 0.9808(3) 0.63854(13) 0.0302(9) Uani 1 1 d U . .
H12G H 0.6063 0.9279 0.6238 0.045 Uiso 1 1 calc R B .
H12H H 0.7207 0.9971 0.6300 0.045 Uiso 1 1 calc R . .
H12I H 0.5943 1.0194 0.6301 0.045 Uiso 1 1 calc R . .
C124 C 0.7508(7) 0.5230(5) 0.8140(3) 0.0270(15) Uani 0.556(5) 1 d PDU A 1
C125 C 0.7373(7) 0.5328(5) 0.8617(2) 0.0352(17) Uani 0.556(5) 1 d PDU A 1
H12J H 0.6577 0.5398 0.8653 0.053 Uiso 0.556(5) 1 calc PR A 1
H12L H 0.7934 0.5798 0.8757 0.053 Uiso 0.556(5) 1 calc PR A 1
H12K H 0.7521 0.4852 0.8753 0.053 Uiso 0.556(5) 1 calc PR A 1
C126 C 0.8619(8) 0.5037(5) 0.7541(2) 0.0390(18) Uani 0.556(5) 1 d PDU A 1
H12M H 0.8084 0.4555 0.7401 0.058 Uiso 0.556(5) 1 calc PR A 1
H12O H 0.9425 0.4998 0.7502 0.058 Uiso 0.556(5) 1 calc PR A 1
H12N H 0.8429 0.5506 0.7409 0.058 Uiso 0.556(5) 1 calc PR A 1
C127 C 0.9572(7) 0.5126(5) 0.8299(3) 0.0343(16) Uani 0.556(5) 1 d PDU A 1
H12P H 0.9835 0.4621 0.8244 0.051 Uiso 0.556(5) 1 calc PR A 1
H12R H 0.9420 0.5192 0.8605 0.051 Uiso 0.556(5) 1 calc PR A 1
H12Q H 1.0181 0.5571 0.8242 0.051 Uiso 0.556(5) 1 calc PR A 1
C128 C 0.1980(7) 0.5308(5) 0.7244(3) 0.0471(18) Uani 0.749(8) 1 d PDU A 1
H12S H 0.1243 0.5419 0.7110 0.071 Uiso 0.749(8) 1 calc PR A 1
H12U H 0.2179 0.5596 0.7537 0.071 Uiso 0.749(8) 1 calc PR A 1
H12T H 0.1897 0.4733 0.7268 0.071 Uiso 0.749(8) 1 calc PR A 1
C129 C 0.2569(9) 0.5981(7) 0.6580(4) 0.046(2) Uani 0.749(8) 1 d PDU A 1
H12X H 0.2829 0.6560 0.6644 0.070 Uiso 0.749(8) 1 calc PR A 1
H12W H 0.1716 0.5852 0.6514 0.070 Uiso 0.749(8) 1 calc PR A 1
H12V H 0.2927 0.5796 0.6329 0.070 Uiso 0.749(8) 1 calc PR A 1
C130 C 0.4011(6) 0.5490(4) 0.7082(2) 0.0356(13) Uani 0.749(8) 1 d PDU A 1
C131 C 0.4970(8) 0.5772(10) 0.6805(3) 0.035(2) Uani 0.749(8) 1 d PDU A 1
H13F H 0.5266 0.5312 0.6686 0.053 Uiso 0.749(8) 1 calc PR A 1
H13H H 0.5607 0.6146 0.6984 0.053 Uiso 0.749(8) 1 calc PR A 1
H13G H 0.4658 0.6040 0.6563 0.053 Uiso 0.749(8) 1 calc PR A 1
C132 C 0.9632(5) 0.7347(4) 0.58762(17) 0.0534(13) Uani 1 1 d U . .
H13A H 0.9314 0.7068 0.5588 0.080 Uiso 1 1 calc R . .
H13C H 0.9807 0.7924 0.5853 0.080 Uiso 1 1 calc R . .
H13B H 0.9058 0.7227 0.6084 0.080 Uiso 1 1 calc R . .
C133 C 1.0733(5) 0.7076(3) 0.60345(17) 0.0522(13) Uani 1 1 d DU . .
H13D H 1.0554 0.6493 0.6055 0.063 Uiso 1 1 calc R . .
H13E H 1.1302 0.7184 0.5820 0.063 Uiso 1 1 calc R . .
C134 C 1.4015(8) 0.7574(6) 0.9104(3) 0.0461(19) Uani 0.651(8) 1 d PDU C 1
H13M H 1.3926 0.7908 0.8863 0.069 Uiso 0.651(8) 1 calc PR C 1
H13N H 1.4042 0.7893 0.9383 0.069 Uiso 0.651(8) 1 calc PR C 1
H13L H 1.3351 0.7123 0.9074 0.069 Uiso 0.651(8) 1 calc PR C 1
C135 C 1.5173(9) 0.7254(6) 0.9090(4) 0.053(2) Uani 0.651(8) 1 d PDU C 1
H13P H 1.5241 0.6883 0.9319 0.064 Uiso 0.651(8) 1 calc PR C 1
H13O H 1.5177 0.6961 0.8802 0.064 Uiso 0.651(8) 1 calc PR C 1
C136 C 1.2409(8) 0.9284(5) 0.7590(3) 0.0348(18) Uani 0.699(7) 1 d PDU B 1
H13I H 1.2387 0.8714 0.7515 0.052 Uiso 0.699(7) 1 calc PR B 1
H13K H 1.3122 0.9515 0.7786 0.052 Uiso 0.699(7) 1 calc PR B 1
H13J H 1.2403 0.9558 0.7322 0.052 Uiso 0.699(7) 1 calc PR B 1

loop_
_atom_site_aniso_label
_atom_site_aniso_U_11
_atom_site_aniso_U_22
_atom_site_aniso_U_33
_atom_site_aniso_U_23
_atom_site_aniso_U_13
_atom_site_aniso_U_12
Zn1 0.0304(3) 0.0235(3) 0.0384(3) -0.0033(2) 0.0177(2) -0.0042(2)
Zn2 0.0223(2) 0.0192(2) 0.01077(19) -0.00017(16) 0.00110(15) -0.00725(17)
Zn3 0.0185(2) 0.0142(2) 0.01032(19) 0.00019(15) 0.00024(15) -0.00014(16)
Zn4 0.0197(2) 0.0253(2) 0.0239(2) 0.00826(18) 0.00575(17) -0.00326(18)
O1 0.0326(14) 0.0181(13) 0.0185(13) -0.0040(10) -0.0038(11) 0.0036(11)
O1OH 0.0229(13) 0.0257(14) 0.0234(14) 0.0076(11) 0.0014(11) -0.0043(11)
O1W 0.0264(14) 0.0233(14) 0.0294(15) 0.0077(12) 0.0041(11) -0.0045(11)
O2 0.0293(16) 0.0415(18) 0.0416(18) -0.0217(14) -0.0048(13) -0.0001(13)
O2OH 0.0220(13) 0.0255(15) 0.0345(15) 0.0132(12) 0.0095(11) 0.0024(11)
O2W 0.0268(17) 0.090(3) 0.044(2) 0.0063(19) 0.0060(14) 0.0023(17)
O3 0.0188(12) 0.0272(14) 0.0112(11) 0.0019(10) 0.0016(9) 0.0006(10)
O4 0.0174(12) 0.0203(13) 0.0132(11) -0.0004(10) -0.0006(9) 0.0015(10)
O5 0.0237(15) 0.0432(18) 0.0373(17) 0.0194(14) 0.0105(12) -0.0030(13)
O7 0.0362(17) 0.0339(17) 0.0440(18) 0.0129(14) 0.0175(14) 0.0002(13)
O8 0.0480(19) 0.0243(16) 0.0521(19) 0.0188(14) 0.0210(15) 0.0016(14)
O9 0.0376(16) 0.0222(14) 0.0185(13) -0.0022(11) -0.0045(11) -0.0088(12)
O10 0.0248(14) 0.0388(17) 0.0252(14) -0.0051(12) -0.0059(12) -0.0058(12)
O11 0.0181(12) 0.0297(14) 0.0135(12) 0.0062(10) -0.0027(9) 0.0004(11)
O12 0.0369(17) 0.091(3) 0.0144(13) 0.0063(15) 0.0060(12) 0.0306(17)
O13 0.050(4) 0.036(3) 0.034(3) -0.005(2) 0.001(3) -0.008(3)
O13A 0.050(5) 0.029(5) 0.036(5) -0.003(4) 0.006(5) -0.002(5)
O14 0.036(3) 0.038(3) 0.026(3) 0.004(2) 0.003(2) 0.017(2)
O14A 0.034(3) 0.028(3) 0.031(3) 0.011(3) 0.008(3) 0.009(3)
O15 0.0304(15) 0.0238(14) 0.0306(15) 0.0050(12) 0.0088(12) 0.0016(12)
O16 0.027(3) 0.036(4) 0.025(2) -0.002(3) 0.001(2) 0.005(3)
O16A 0.024(5) 0.025(5) 0.023(4) -0.001(4) -0.001(4) 0.007(4)
O17 0.064(2) 0.0266(17) 0.052(2) -0.0021(15) -0.0051(17) 0.0071(15)
O18 0.028(3) 0.051(3) 0.044(3) 0.016(2) 0.000(2) -0.002(2)
O18A 0.053(5) 0.063(5) 0.055(4) 0.006(4) 0.000(4) 0.007(4)
O6 0.063(2) 0.0292(18) 0.061(2) 0.0176(16) 0.0206(18) -0.0033(16)
N1 0.0276(16) 0.0190(15) 0.0252(16) 0.0016(13) 0.0086(13) 0.0034(13)
N2 0.029(2) 0.022(2) 0.025(2) -0.0006(17) 0.0033(18) 0.0058(17)
N2A 0.025(4) 0.027(3) 0.021(4) 0.002(3) 0.006(3) 0.003(3)
N3 0.031(3) 0.030(3) 0.031(3) 0.005(3) 0.008(3) 0.010(3)
N3A 0.027(3) 0.028(3) 0.035(4) 0.004(3) 0.006(3) 0.006(3)
N4 0.042(3) 0.032(2) 0.042(2) -0.002(2) 0.011(2) 0.003(2)
N4A 0.040(4) 0.034(4) 0.040(4) 0.000(4) 0.006(4) 0.001(4)
C0AA 0.028(3) 0.025(3) 0.028(3) 0.010(3) 0.008(3) 0.007(3)
C0AB 0.036(4) 0.034(4) 0.016(4) 0.009(4) 0.005(4) 0.014(4)
C0BA 0.047(4) 0.034(4) 0.040(4) -0.002(4) 0.008(4) -0.002(4)
C1 0.0211(18) 0.0216(18) 0.0314(19) 0.0124(15) 0.0042(15) 0.0003(14)
C1AA 0.041(4) 0.041(4) 0.023(4) 0.005(3) 0.000(3) 0.006(4)
C1BA 0.043(6) 0.035(5) 0.045(5) 0.000(5) 0.006(5) 0.004(5)
C2 0.034(2) 0.035(2) 0.034(2) 0.0174(19) 0.0060(18) -0.0053(18)
C2AA 0.032(4) 0.034(4) 0.032(4) 0.006(3) -0.002(3) 0.007(3)
C2BA 0.029(5) 0.032(5) 0.025(5) 0.002(4) 0.006(4) 0.003(4)
C3 0.023(2) 0.025(2) 0.048(2) 0.0158(18) 0.0021(17) -0.0033(16)
C3AA 0.043(3) 0.033(3) 0.025(3) 0.010(2) 0.015(2) 0.008(2)
C3BA 0.019(5) 0.046(5) 0.036(5) -0.006(4) 0.010(4) 0.003(4)
C4 0.033(2) 0.022(2) 0.044(2) 0.0097(18) 0.0055(18) 0.0035(17)
C4AA 0.031(4) 0.036(4) 0.040(4) 0.000(3) 0.006(3) 0.008(3)
C4BA 0.042(5) 0.055(5) 0.045(4) 0.001(4) 0.007(4) 0.007(4)
C5 0.0176(16) 0.0189(17) 0.0182(16) 0.0052(14) 0.0032(13) 0.0014(14)
C5AA 0.041(5) 0.037(5) 0.042(5) 0.000(5) 0.012(5) -0.003(5)
C6 0.0123(16) 0.0200(17) 0.0194(17) 0.0033(14) 0.0021(13) 0.0009(13)
C6AA 0.026(4) 0.030(5) 0.026(4) -0.004(5) 0.006(4) 0.004(5)
C7 0.0157(16) 0.0152(16) 0.0131(15) -0.0006(13) -0.0012(12) 0.0031(13)
C7AA 0.030(4) 0.028(3) 0.026(3) -0.003(3) 0.002(3) 0.002(3)
C8 0.0147(15) 0.0130(16) 0.0107(15) -0.0012(12) 0.0009(12) 0.0006(13)
C8AA 0.033(4) 0.031(5) 0.025(5) 0.000(5) 0.003(5) 0.009(4)
C9 0.0142(16) 0.0177(17) 0.0165(16) 0.0030(13) 0.0007(13) 0.0009(13)
C9AA 0.040(5) 0.029(5) 0.038(6) 0.000(5) 0.003(5) 0.004(4)
C10 0.0189(17) 0.0203(18) 0.0195(17) 0.0090(14) -0.0005(13) 0.0031(14)
C11 0.0124(15) 0.0121(15) 0.0134(15) 0.0018(12) 0.0018(12) 0.0021(12)
C12 0.0119(15) 0.0125(15) 0.0128(15) -0.0001(12) -0.0001(12) 0.0035(12)
C13 0.0144(15) 0.0140(16) 0.0103(14) 0.0006(12) 0.0032(12) 0.0001(13)
C14 0.0167(16) 0.0171(17) 0.0156(16) 0.0014(13) 0.0028(13) 0.0047(13)
C15 0.0152(16) 0.0210(18) 0.0143(16) 0.0007(13) -0.0029(13) 0.0021(14)
C16 0.0204(17) 0.0175(17) 0.0157(16) -0.0010(13) 0.0019(13) -0.0006(14)
C17 0.0220(17) 0.0138(16) 0.0155(16) 0.0003(13) 0.0019(13) 0.0036(14)
C18 0.0166(16) 0.0157(17) 0.0135(15) 0.0016(13) 0.0000(12) 0.0027(13)
C19 0.0296(19) 0.0215(18) 0.0146(16) -0.0027(14) 0.0011(14) 0.0007(15)
C20 0.0118(15) 0.0121(16) 0.0127(15) 0.0017(12) 0.0004(12) 0.0029(12)
C21 0.0116(15) 0.0151(16) 0.0125(15) 0.0014(13) 0.0021(12) -0.0019(12)
C22 0.0149(16) 0.0132(16) 0.0166(16) 0.0008(13) 0.0026(13) 0.0021(13)
C23 0.0178(16) 0.0171(17) 0.0162(16) 0.0047(13) 0.0000(13) 0.0038(13)
C24 0.0199(17) 0.0179(17) 0.0142(16) 0.0007(13) 0.0019(13) 0.0022(14)
C25 0.0311(19) 0.0194(18) 0.0147(16) -0.0005(14) 0.0056(14) 0.0095(15)
C26 0.0244(18) 0.0163(17) 0.0167(16) 0.0044(13) 0.0002(14) 0.0059(14)
C27 0.0350(19) 0.0291(19) 0.0135(16) 0.0049(14) 0.0059(14) 0.0126(16)
C28 0.034(3) 0.047(3) 0.019(2) 0.002(2) -0.003(2) 0.017(3)
C28A 0.038(4) 0.035(4) 0.016(4) 0.000(4) 0.002(4) 0.008(4)
C30 0.039(3) 0.034(3) 0.015(2) 0.003(2) 0.005(2) 0.016(2)
C30A 0.035(4) 0.034(4) 0.022(4) 0.007(4) 0.009(4) 0.010(4)
C32 0.029(2) 0.029(2) 0.027(2) 0.0095(17) 0.0009(16) -0.0054(17)
C33 0.0195(17) 0.0209(18) 0.0192(17) 0.0081(14) -0.0004(13) -0.0012(14)
C34 0.0178(17) 0.0247(19) 0.0150(16) 0.0019(14) 0.0029(13) 0.0031(14)
C35 0.0161(16) 0.0161(17) 0.0150(16) 0.0017(13) 0.0017(13) 0.0034(13)
C36 0.0121(15) 0.0118(15) 0.0123(15) 0.0026(12) -0.0017(12) 0.0002(12)
C37 0.0176(16) 0.0145(16) 0.0179(16) 0.0008(13) 0.0019(13) 0.0028(13)
C38 0.0214(17) 0.0152(17) 0.0206(17) 0.0037(14) -0.0011(14) -0.0012(14)
C39 0.0131(15) 0.0117(16) 0.0143(15) 0.0009(12) 0.0027(12) 0.0037(12)
C40 0.0099(14) 0.0121(15) 0.0141(15) 0.0005(12) 0.0023(12) 0.0021(12)
C41 0.0160(16) 0.0139(16) 0.0102(15) 0.0024(12) 0.0002(12) 0.0003(13)
C42 0.0139(16) 0.0156(16) 0.0157(16) 0.0008(13) 0.0047(12) 0.0053(13)
C43 0.0120(16) 0.0202(17) 0.0182(16) -0.0008(14) 0.0023(13) 0.0020(13)
C44 0.0164(16) 0.0133(16) 0.0137(15) -0.0004(12) 0.0014(12) -0.0006(13)
C45 0.0164(16) 0.0141(16) 0.0157(16) -0.0022(13) 0.0028(13) 0.0029(13)
C46 0.0104(15) 0.0187(17) 0.0148(16) 0.0009(13) 0.0009(12) -0.0005(13)
C47 0.0167(16) 0.0144(16) 0.0221(17) -0.0027(13) 0.0040(13) -0.0015(13)
C48 0.0258(19) 0.0214(19) 0.028(2) 0.0037(16) 0.0040(15) -0.0012(15)
C49 0.0177(17) 0.0206(18) 0.0255(19) -0.0048(15) -0.0008(14) -0.0019(14)
C50 0.0221(19) 0.0162(18) 0.043(2) -0.0088(16) 0.0111(17) -0.0028(15)
C51 0.0111(15) 0.0135(16) 0.0139(16) 0.0012(12) 0.0001(12) 0.0031(12)
C52 0.0165(16) 0.0095(15) 0.0147(16) 0.0016(12) 0.0010(12) -0.0009(12)
C53 0.0127(15) 0.0165(17) 0.0165(16) 0.0019(13) 0.0007(12) 0.0009(13)
C54 0.0167(16) 0.0168(17) 0.0147(16) 0.0006(13) 0.0021(13) 0.0014(13)
C55 0.0170(16) 0.0118(16) 0.0150(16) -0.0003(12) 0.0003(13) 0.0008(13)
C56 0.0151(16) 0.0154(16) 0.0151(16) 0.0024(13) 0.0003(13) 0.0004(13)
C57 0.0152(16) 0.0141(16) 0.0154(16) 0.0036(13) 0.0027(12) 0.0009(13)
C58 0.0175(16) 0.0131(16) 0.0156(16) 0.0014(13) 0.0027(13) -0.0022(13)
C59 0.052(3) 0.030(2) 0.0181(19) -0.0025(16) 0.0033(18) 0.0015(19)
C60 0.0312(19) 0.0254(19) 0.0140(16) 0.0001(14) 0.0059(14) 0.0018(15)
C61 0.037(2) 0.042(2) 0.030(2) 0.0088(19) 0.0140(18) 0.0089(19)
C62 0.040(2) 0.031(2) 0.0161(18) 0.0053(16) 0.0039(16) 0.0035(18)
C63 0.0201(17) 0.0192(17) 0.0134(16) 0.0007(13) -0.0015(13) -0.0013(14)
C64 0.0223(17) 0.0157(17) 0.0156(16) -0.0014(13) 0.0029(13) 0.0031(14)
C65 0.0185(17) 0.0162(17) 0.0164(16) 0.0022(13) -0.0013(13) 0.0033(13)
C66 0.0146(15) 0.0153(16) 0.0135(16) 0.0016(13) -0.0013(12) -0.0034(13)
C67 0.0191(17) 0.0140(16) 0.0157(16) 0.0020(13) 0.0019(13) 0.0032(13)
C68 0.0238(18) 0.0168(17) 0.0151(16) 0.0039(13) -0.0011(13) 0.0039(14)
C69 0.0132(15) 0.0125(16) 0.0142(16) 0.0017(13) -0.0002(12) 0.0031(13)
C70 0.0136(15) 0.0099(15) 0.0139(15) 0.0014(12) -0.0005(12) 0.0033(12)
C71 0.0145(15) 0.0160(16) 0.0130(15) 0.0009(13) 0.0022(12) 0.0009(13)
C72 0.0161(16) 0.0181(17) 0.0165(16) 0.0013(13) -0.0019(13) 0.0019(13)
C73 0.0143(16) 0.0282(19) 0.0165(16) 0.0017(14) -0.0024(13) 0.0000(14)
C74 0.0146(16) 0.0246(18) 0.0148(16) -0.0009(14) 0.0028(13) -0.0048(14)
C75 0.0191(17) 0.0142(17) 0.0193(17) -0.0003(13) 0.0021(13) -0.0003(13)
C76 0.0127(15) 0.0166(17) 0.0154(16) 0.0020(13) 0.0006(12) -0.0012(13)
C77 0.0205(18) 0.029(2) 0.0141(16) -0.0015(14) 0.0039(14) -0.0101(15)
C78 0.0098(15) 0.0117(15) 0.0136(15) 0.0018(12) -0.0004(12) 0.0028(12)
C79 0.0127(15) 0.0122(15) 0.0106(14) -0.0003(12) -0.0004(12) -0.0010(12)
C80 0.0117(15) 0.0178(17) 0.0225(17) 0.0064(14) 0.0010(13) 0.0005(13)
C81 0.0158(17) 0.0208(18) 0.0269(18) 0.0122(15) 0.0013(14) 0.0046(14)
C82 0.0133(16) 0.0166(17) 0.0197(16) 0.0039(13) 0.0031(13) 0.0004(13)
C83 0.0103(15) 0.0165(17) 0.0234(17) 0.0034(14) 0.0021(13) -0.0001(13)
C84 0.0166(16) 0.0151(16) 0.0184(16) 0.0055(13) 0.0002(13) 0.0043(13)
C85 0.0176(17) 0.0178(17) 0.0314(19) 0.0095(15) 0.0031(14) 0.0012(14)
C86 0.030(2) 0.019(2) 0.050(3) 0.0105(18) 0.0097(18) 0.0022(16)
C87 0.0195(19) 0.024(2) 0.048(2) 0.0159(18) 0.0049(17) -0.0018(16)
C88 0.035(2) 0.033(2) 0.034(2) 0.0175(18) 0.0028(18) -0.0036(18)
C89 0.0131(15) 0.0140(16) 0.0137(16) 0.0020(13) 0.0003(12) 0.0049(13)
C90 0.0161(16) 0.0110(15) 0.0139(16) 0.0015(12) 0.0003(12) -0.0017(12)
C91 0.0139(16) 0.0177(17) 0.0158(16) 0.0024(13) -0.0018(13) 0.0010(13)
C92 0.0170(16) 0.0207(17) 0.0173(17) 0.0029(14) 0.0042(13) 0.0050(14)
C93 0.0193(16) 0.0133(16) 0.0148(16) 0.0010(13) -0.0002(13) 0.0004(13)
C94 0.0147(16) 0.0195(17) 0.0181(17) 0.0021(14) -0.0028(13) 0.0042(13)
C95 0.0174(16) 0.0177(17) 0.0145(16) 0.0016(13) 0.0011(13) 0.0019(13)
C96 0.0210(17) 0.0230(18) 0.0143(16) 0.0028(14) 0.0022(13) 0.0054(14)
C97 0.026(3) 0.028(3) 0.039(3) -0.003(2) -0.003(2) -0.006(2)
C97A 0.026(4) 0.020(4) 0.034(4) 0.001(4) 0.009(4) -0.005(4)
C98 0.031(3) 0.024(3) 0.048(3) -0.013(2) 0.013(2) -0.003(2)
C98A 0.032(4) 0.027(4) 0.034(4) -0.010(4) 0.005(4) -0.006(4)
C99 0.038(3) 0.020(3) 0.034(3) 0.002(2) 0.008(2) -0.006(2)
C99A 0.032(4) 0.018(4) 0.043(4) 0.003(4) 0.003(4) -0.005(4)
C100 0.0205(17) 0.0146(16) 0.0261(17) -0.0033(14) 0.0028(14) -0.0019(13)
C101 0.0181(16) 0.0149(16) 0.0143(15) 0.0000(13) 0.0014(13) -0.0002(13)
C102 0.0187(17) 0.0175(17) 0.0159(16) -0.0020(13) 0.0030(13) 0.0007(14)
C103 0.0151(16) 0.0194(17) 0.0155(16) 0.0009(13) 0.0020(13) -0.0006(13)
C104 0.0171(16) 0.0123(16) 0.0104(15) 0.0036(12) -0.0010(12) -0.0005(13)
C105 0.0158(16) 0.0131(16) 0.0216(17) 0.0000(13) 0.0013(13) 0.0031(13)
C106 0.0128(16) 0.0178(17) 0.0233(17) 0.0001(14) 0.0006(13) 0.0001(13)
C107 0.0117(15) 0.0114(16) 0.0167(16) 0.0019(13) -0.0002(12) 0.0018(12)
C108 0.0114(15) 0.0132(16) 0.0158(16) 0.0022(13) 0.0005(12) 0.0021(12)
C109 0.0141(15) 0.0172(17) 0.0135(15) 0.0019(13) -0.0026(12) -0.0001(13)
C110 0.0230(18) 0.0150(17) 0.0236(18) 0.0040(14) 0.0042(14) 0.0030(14)
C111 0.0232(18) 0.026(2) 0.030(2) 0.0050(16) 0.0112(15) 0.0028(15)
C112 0.0221(18) 0.0220(18) 0.0258(18) 0.0068(15) 0.0042(15) -0.0013(15)
C113 0.0209(17) 0.0127(16) 0.0228(17) 0.0054(14) 0.0002(14) 0.0006(14)
C114 0.0160(16) 0.0158(17) 0.0162(16) 0.0012(13) 0.0003(13) 0.0018(13)
C115 0.030(2) 0.025(2) 0.033(2) 0.0073(16) 0.0098(16) -0.0024(16)
C117 0.022(3) 0.031(3) 0.024(3) -0.004(2) 0.004(2) 0.001(2)
C118 0.030(3) 0.031(3) 0.029(3) 0.004(3) 0.009(3) 0.005(3)
C119 0.039(3) 0.028(3) 0.029(4) 0.003(3) 0.010(3) 0.013(2)
C120 0.029(2) 0.031(2) 0.026(2) -0.0014(17) 0.0058(16) -0.0025(17)
C121 0.0293(19) 0.0157(17) 0.0283(19) 0.0010(15) 0.0071(16) -0.0017(15)
C122 0.033(2) 0.028(2) 0.037(2) 0.0022(18) 0.0095(18) 0.0068(17)
C123 0.036(2) 0.029(2) 0.026(2) 0.0068(17) 0.0029(17) 0.0061(17)
C124 0.031(3) 0.022(3) 0.028(3) 0.005(3) 0.005(3) 0.005(3)
C125 0.040(3) 0.038(3) 0.026(3) 0.004(3) 0.009(3) -0.001(3)
C126 0.044(4) 0.046(4) 0.032(4) 0.005(3) 0.008(3) 0.019(3)
C127 0.032(3) 0.029(3) 0.041(3) 0.005(3) -0.002(3) 0.007(3)
C128 0.042(4) 0.048(4) 0.049(4) 0.003(3) 0.014(3) -0.003(3)
C129 0.048(5) 0.037(4) 0.054(4) 0.004(3) 0.003(4) 0.009(4)
C130 0.045(3) 0.023(2) 0.036(3) -0.002(2) 0.010(2) -0.003(2)
C131 0.037(3) 0.029(3) 0.036(4) -0.003(4) 0.003(3) 0.001(2)
C132 0.052(3) 0.073(3) 0.033(2) 0.007(2) 0.009(2) 0.004(3)
C133 0.052(3) 0.054(3) 0.046(3) -0.013(2) 0.014(2) 0.001(2)
C134 0.041(4) 0.057(4) 0.041(3) -0.001(4) 0.009(3) 0.013(3)
C135 0.049(4) 0.053(4) 0.054(4) 0.004(3) 0.006(3) 0.002(4)
C136 0.028(3) 0.047(4) 0.029(3) -0.002(3) 0.006(2) 0.009(3)

loop_
_atom_type_symbol
_atom_type_description
_atom_type_scat_dispersion_real
_atom_type_scat_dispersion_imag
_atom_type_scat_source
C C 0.0033 0.0016 'International Tables Vol C Tables 4.2.6.8 and 6.1.1.4'
H H 0.0000 0.0000 'International Tables Vol C Tables 4.2.6.8 and 6.1.1.4'
N N 0.0061 0.0033 'International Tables Vol C Tables 4.2.6.8 and 6.1.1.4'
O O 0.0106 0.0060 'International Tables Vol C Tables 4.2.6.8 and 6.1.1.4'
Zn Zn 0.2839 1.4301 'International Tables Vol C Tables 4.2.6.8 and 6.1.1.4'

loop_
_geom_angle_atom_site_label_1
_geom_angle_atom_site_label_2
_geom_angle_atom_site_label_3
_geom_angle
_geom_angle_site_symmetry_1
_geom_angle_site_symmetry_3
O1OH Zn1 O14 98.7(2) . .
O1OH Zn1 O7 129.37(13) . .
O14 Zn1 O7 115.0(2) . .
O1OH Zn1 O13A 112.9(11) . .
O14 Zn1 O13A 91.9(8) . .
O7 Zn1 O13A 103.0(11) . .
O1OH Zn1 O13 112.9(4) . .
O14 Zn1 O13 101.1(3) . .
O7 Zn1 O13 97.0(3) . .
O13A Zn1 O13 9.4(10) . .
O1OH Zn1 O14A 106.8(2) . .
O14 Zn1 O14A 24.4(2) . .
O7 Zn1 O14A 93.4(2) . .
O13A Zn1 O14A 108.7(9) . .
O13 Zn1 O14A 116.7(4) . .
O1OH Zn2 O9 104.05(12) . .
O1OH Zn2 O3 110.38(11) . .
O9 Zn2 O3 123.76(11) . .
O1OH Zn2 O1W 99.87(12) . .
O9 Zn2 O1W 116.19(12) . .
O3 Zn2 O1W 100.24(11) . .
O2OH Zn3 O1 109.73(12) . .
O2OH Zn3 O11 122.05(12) . .
O1 Zn3 O11 120.52(11) . .
O2OH Zn3 O4 105.80(11) . .
O1 Zn3 O4 101.05(11) . .
O11 Zn3 O4 91.68(10) . .
O2OH Zn4 O5 129.72(13) . .
O2OH Zn4 O16 102.1(3) . .
O5 Zn4 O16 105.6(3) . .
O2OH Zn4 O15 106.87(12) . .
O5 Zn4 O15 100.67(12) . .
O16 Zn4 O15 111.6(3) . .
O2OH Zn4 O16A 109.5(5) . .
O5 Zn4 O16A 104.1(7) . .
O16 Zn4 O16A 9.7(6) . .
O15 Zn4 O16A 102.8(6) . .
C19 O1 Zn3 122.4(2) . .
Zn1 O1OH Zn2 134.48(14) . .
Zn2 O1W H1WA 123.6 . .
Zn2 O1W H1WB 119.3 . .
H1WA O1W H1WB 105.3 . .
Zn4 O2OH Zn3 134.76(15) . .
H2WB O2W H2WA 110.0 . .
C58 O3 Zn2 117.0(2) . .
C58 O4 Zn3 148.1(2) . .
C32 O5 Zn4 119.6(3) 2_776 .
C115 O7 Zn1 122.7(3) . .
C77 O9 Zn2 114.6(2) . .
C96 O11 Zn3 115.3(2) . .
C130 O13 Zn1 126.0(9) . .
C0BA O13A Zn1 122(3) . .
C124 O14 Zn1 125.3(6) . .
C0AA O14A Zn1 128.0(6) . .
C121 O15 Zn4 136.1(3) . .
C117 O16 Zn4 123.9(6) . .
C7AA O16A Zn4 125.6(15) . .
C133 O17 H17 109.3 . .
C135 O18 H18B 108.8 . .
C135 O18 H18A 45.3 . .
H18B O18 H18A 154.0 . .
C4BA O18A H18A 110.7 . .
C121 N1 C122 126.4(3) . .
C121 N1 C123 119.2(3) . .
C122 N1 C123 114.3(3) . .
C117 N2 C119 123.6(6) . .
C117 N2 C118 117.4(5) . .
C119 N2 C118 118.5(6) . .
C7AA N2A C8AA 126.4(14) . .
C7AA N2A C6AA 113.3(14) . .
C8AA N2A C6AA 120.3(15) . .
C124 N3 C126 119.9(8) . .
C124 N3 C127 125.2(8) . .
C126 N3 C127 114.7(7) . .
C0AA N3A C2AA 117.5(9) . .
C0AA N3A C4AA 124.9(9) . .
C2AA N3A C4AA 117.6(9) . .
C130 N4 C128 121.0(6) . .
C130 N4 C129 123.7(7) . .
C128 N4 C129 115.2(7) . .
C0BA N4A C1BA 122(2) . .
C0BA N4A C9AA 119(2) . .
C1BA N4A C9AA 119(3) . .
O14A C0AA N3A 121.5(10) . .
O14A C0AA C1AA 118.3(9) . .
N3A C0AA C1AA 120.2(9) . .
C27 C0AB H0AA 109.5 . .
C27 C0AB H0AC 109.5 . .
H0AA C0AB H0AC 109.5 . .
C27 C0AB H0AB 109.5 . .
H0AA C0AB H0AB 109.5 . .
H0AC C0AB H0AB 109.5 . .
O13A C0BA N4A 111(2) . .
O13A C0BA C5AA 129(2) . .
N4A C0BA C5AA 119.9(18) . .
C5 C1 C3 111.9(3) . .
C5 C1 C4 108.6(3) . .
C3 C1 C4 108.2(4) . .
C5 C1 C2 110.8(3) . .
C3 C1 C2 108.4(3) . .
C4 C1 C2 108.9(3) . .
C0AA C1AA H1AA 109.5 . .
C0AA C1AA H1AB 109.5 . .
H1AA C1AA H1AB 109.5 . .
C0AA C1AA H1AC 109.5 . .
H1AA C1AA H1AC 109.5 . .
H1AB C1AA H1AC 109.5 . .
N4A C1BA H1BC 109.5 . .
N4A C1BA H1BB 109.5 . .
H1BC C1BA H1BB 109.5 . .
N4A C1BA H1BA 109.5 . .
H1BC C1BA H1BA 109.5 . .
H1BB C1BA H1BA 109.5 . .
C1 C2 H2B 109.5 . .
C1 C2 H2C 109.5 . .
H2B C2 H2C 109.5 . .
C1 C2 H2A 109.5 . .
H2B C2 H2A 109.5 . .
H2C C2 H2A 109.5 . .
N3A C2AA H2AB 109.5 . .
N3A C2AA H2AC 109.5 . .
H2AB C2AA H2AC 109.5 . .
N3A C2AA H2AA 109.5 . .
H2AB C2AA H2AA 109.5 . .
H2AC C2AA H2AA 109.5 . .
C7AA C2BA H2BB 109.5 . .
C7AA C2BA H2BC 109.5 . .
H2BB C2BA H2BC 109.5 . .
C7AA C2BA H2BA 109.5 . .
H2BB C2BA H2BA 109.5 . .
H2BC C2BA H2BA 109.5 . .
C1 C3 H3A 109.5 . .
C1 C3 H3C 109.5 . .
H3A C3 H3C 109.5 . .
C1 C3 H3B 109.5 . .
H3A C3 H3B 109.5 . .
H3C C3 H3B 109.5 . .
C27 C3AA H3AA 109.5 . .
C27 C3AA H3AC 109.5 . .
C27 C3AA H3AB 109.5 . .
C4BA C3BA H3BB 109.5 . .
C4BA C3BA H3BC 109.5 . .
H3BB C3BA H3BC 109.5 . .
C4BA C3BA H3BA 109.5 . .
H3BB C3BA H3BA 109.5 . .
H3BC C3BA H3BA 109.5 . .
C1 C4 H4B 109.5 . .
C1 C4 H4C 109.5 . .
H4B C4 H4C 109.5 . .
C1 C4 H4A 109.5 . .
H4B C4 H4A 109.5 . .
H4C C4 H4A 109.5 . .
N3A C4AA H4AB 109.5 . .
N3A C4AA H4AC 109.5 . .
H4AB C4AA H4AC 109.5 . .
N3A C4AA H4AA 109.5 . .
H4AB C4AA H4AA 109.5 . .
H4AC C4AA H4AA 109.5 . .
O18A C4BA C3BA 106.1(13) . .
O18A C4BA H4BA 110.5 . .
C3BA C4BA H4BA 110.5 . .
O18A C4BA H4BB 110.5 . .
C3BA C4BA H4BB 110.5 . .
H4BA C4BA H4BB 108.7 . .
C6 C5 C10 116.4(3) . .
C6 C5 C1 123.4(3) . .
C10 C5 C1 120.0(3) . .
C0BA C5AA H5AA 109.5 . .
C0BA C5AA H5AC 109.5 . .
H5AA C5AA H5AC 109.5 . .
C0BA C5AA H5AB 109.5 . .
H5AA C5AA H5AB 109.5 . .
H5AC C5AA H5AB 109.5 . .
C7 C6 C5 121.6(3) . .
C7 C6 H6 119.2 . .
C5 C6 H6 119.2 . .
N2A C6AA H6AA 109.5 . .
N2A C6AA H6AC 109.5 . .
H6AA C6AA H6AC 109.5 . .
N2A C6AA H6AB 109.5 . .
H6AA C6AA H6AB 109.5 . .
H6AC C6AA H6AB 109.5 . .
C6 C7 C8 121.3(3) . .
C6 C7 H7 119.3 . .
C8 C7 H7 119.3 . .
O16A C7AA N2A 122.7(17) . .
O16A C7AA C2BA 118.5(19) . .
N2A C7AA C2BA 118.8(13) . .
C7 C8 C9 117.6(3) . .
C7 C8 C11 121.4(3) . .
C9 C8 C11 120.7(3) . .
N2A C8AA H8AB 109.5 . .
N2A C8AA H8AA 109.5 . .
H8AB C8AA H8AA 109.5 . .
N2A C8AA H8AC 109.5 . .
H8AB C8AA H8AC 109.5 . .
H8AA C8AA H8AC 109.5 . .
C10 C9 C8 120.6(3) . .
C10 C9 H9 119.7 . .
C8 C9 H9 119.7 . .
N4A C9AA H9AA 109.5 . .
N4A C9AA H9AC 109.5 . .
H9AA C9AA H9AC 109.5 . .
N4A C9AA H9AB 109.5 . .
H9AA C9AA H9AB 109.5 . .
H9AC C9AA H9AB 109.5 . .
C9 C10 C5 122.1(3) . .
C9 C10 H10 118.9 . .
C5 C10 H10 118.9 . .
C51 C11 C12 120.3(3) 2_666 .
C51 C11 C8 121.5(3) 2_666 .
C12 C11 C8 118.2(3) . .
C20 C12 C11 119.8(3) . .
C20 C12 C13 118.3(3) . .
C11 C12 C13 121.8(3) . .
C18 C13 C14 118.2(3) . .
C18 C13 C12 119.8(3) . .
C14 C13 C12 121.8(3) . .
C15 C14 C13 120.6(3) . .
C15 C14 H14 119.7 . .
C13 C14 H14 119.7 . .
C16 C15 C14 120.9(3) . .
C16 C15 H15 119.5 . .
C14 C15 H15 119.5 . .
C15 C16 C17 118.6(3) . .
C15 C16 C19 120.9(3) . .
C17 C16 C19 120.3(3) . .
C18 C17 C16 120.5(3) . .
C18 C17 H17A 119.8 . .
C16 C17 H17A 119.8 . .
C17 C18 C13 120.9(3) . .
C17 C18 H18 119.5 . .
C13 C18 H18 119.5 . .
O2 C19 O1 125.6(4) . .
O2 C19 C16 120.0(3) . .
O1 C19 C16 114.4(3) . .
C39 C20 C12 119.7(3) 2_666 .
C39 C20 C21 117.8(3) 2_666 .
C12 C20 C21 122.4(3) . .
C26 C21 C22 117.2(3) . .
C26 C21 C20 122.3(3) . .
C22 C21 C20 119.9(3) . .
C23 C22 C21 121.0(3) . .
C23 C22 H22 119.5 . .
C21 C22 H22 119.5 . .
C22 C23 C24 122.1(3) . .
C22 C23 H23 118.9 . .
C24 C23 H23 118.9 . .
C23 C24 C25 116.7(3) . .
C23 C24 C27 120.8(3) . .
C25 C24 C27 122.4(3) . .
C26 C25 C24 121.2(3) . .
C26 C25 H25 119.4 . .
C24 C25 H25 119.4 . .
C21 C26 C25 121.5(3) . .
C21 C26 H26 119.3 . .
C25 C26 H26 119.3 . .
C30A C27 C28 140.0(6) . .
C30A C27 C30 49.0(6) . .
C28 C27 C30 111.2(4) . .
C30A C27 C0AB 114.3(8) . .
C28 C27 C0AB 47.0(6) . .
C30 C27 C0AB 131.0(6) . .
C30A C27 C24 110.0(6) . .
C28 C27 C24 109.9(4) . .
C30 C27 C24 113.3(3) . .
C0AB C27 C24 115.6(5) . .
C30A C27 C3AA 60.3(6) . .
C28 C27 C3AA 109.2(4) . .
C30 C27 C3AA 106.3(4) . .
C0AB C27 C3AA 62.9(6) . .
C24 C27 C3AA 106.8(3) . .
C30A C27 C28A 106.8(8) . .
C28 C27 C28A 58.4(5) . .
C30 C27 C28A 59.0(6) . .
C0AB C27 C28A 101.8(7) . .
C24 C27 C28A 107.4(5) . .
C3AA C27 C28A 145.8(6) . .
C27 C28 H28A 109.5 . .
C27 C28 H28C 109.5 . .
C27 C28 H28B 109.5 . .
C27 C28A H28E 109.5 . .
C27 C28A H28F 109.5 . .
H28E C28A H28F 109.5 . .
C27 C28A H28D 109.5 . .
H28E C28A H28D 109.5 . .
H28F C28A H28D 109.5 . .
C27 C30 H30B 109.5 . .
C27 C30 H30C 109.5 . .
C27 C30 H30A 109.5 . .
C27 C30A H30E 109.5 . .
C27 C30A H30F 109.5 . .
H30E C30A H30F 109.5 . .
C27 C30A H30D 109.5 . .
H30E C30A H30D 109.5 . .
H30F C30A H30D 109.5 . .
O6 C32 O5 124.6(4) . 2_776
O6 C32 C33 119.3(4) . .
O5 C32 C33 116.1(4) 2_776 .
C38 C33 C34 119.5(3) . .
C38 C33 C32 119.3(4) . .
C34 C33 C32 121.2(4) . .
C35 C34 C33 120.3(3) . .
C35 C34 H34 119.8 . .
C33 C34 H34 119.8 . .
C34 C35 C36 120.8(3) . .
C34 C35 H35 119.6 . .
C36 C35 H35 119.6 . .
C35 C36 C37 118.1(3) . .
C35 C36 C39 120.6(3) . .
C37 C36 C39 121.3(3) . .
C38 C37 C36 121.2(3) . .
C38 C37 H37 119.4 . .
C36 C37 H37 119.4 . .
C37 C38 C33 120.0(3) . .
C37 C38 H38 120.0 . .
C33 C38 H38 120.0 . .
C40 C39 C20 120.2(3) . 2_666
C40 C39 C36 119.7(3) . .
C20 C39 C36 120.1(3) 2_666 .
C51 C40 C39 120.3(3) . .
C51 C40 C41 122.3(3) . .
C39 C40 C41 117.4(3) . .
C46 C41 C42 117.8(3) . .
C46 C41 C40 120.0(3) . .
C42 C41 C40 121.5(3) . .
C43 C42 C41 120.7(3) . .
C43 C42 H42 119.7 . .
C41 C42 H42 119.7 . .
C42 C43 C44 121.8(3) . .
C42 C43 H43 119.1 . .
C44 C43 H43 119.1 . .
C45 C44 C43 116.7(3) . .
C45 C44 C47 122.7(3) . .
C43 C44 C47 120.6(3) . .
C46 C45 C44 121.5(3) . .
C46 C45 H45 119.2 . .
C44 C45 H45 119.2 . .
C41 C46 C45 121.2(3) . .
C41 C46 H46 119.4 . .
C45 C46 H46 119.4 . .
C44 C47 C50 112.2(3) . .
C44 C47 C49 110.5(3) . .
C50 C47 C49 107.9(3) . .
C44 C47 C48 108.3(3) . .
C50 C47 C48 108.6(3) . .
C49 C47 C48 109.4(3) . .
C47 C48 H48A 109.5 . .
C47 C48 H48C 109.5 . .
H48A C48 H48C 109.5 . .
C47 C48 H48B 109.5 . .
H48A C48 H48B 109.5 . .
H48C C48 H48B 109.5 . .
C47 C49 H49B 109.5 . .
C47 C49 H49C 109.5 . .
H49B C49 H49C 109.5 . .
C47 C49 H49A 109.5 . .
H49B C49 H49A 109.5 . .
H49C C49 H49A 109.5 . .
C47 C50 H50A 109.5 . .
C47 C50 H50C 109.5 . .
H50A C50 H50C 109.5 . .
C47 C50 H50B 109.5 . .
H50A C50 H50B 109.5 . .
H50C C50 H50B 109.5 . .
C11 C51 C40 119.7(3) 2_666 .
C11 C51 C52 121.1(3) 2_666 .
C40 C51 C52 119.1(3) . .
C57 C52 C53 118.1(3) . .
C57 C52 C51 120.4(3) . .
C53 C52 C51 121.6(3) . .
C54 C53 C52 120.6(3) . .
C54 C53 H53 119.7 . .
C52 C53 H53 119.7 . .
C55 C54 C53 120.4(3) . .
C55 C54 H54 119.8 . .
C53 C54 H54 119.8 . .
C54 C55 C56 119.2(3) . .
C54 C55 C58 120.6(3) . .
C56 C55 C58 120.2(3) . .
C57 C56 C55 120.3(3) . .
C57 C56 H56 119.8 . .
C55 C56 H56 119.8 . .
C56 C57 C52 121.4(3) . .
C56 C57 H57 119.3 . .
C52 C57 H57 119.3 . .
O4 C58 O3 122.4(3) . .
O4 C58 C55 121.0(3) . .
O3 C58 C55 116.6(3) . .
C60 C59 H59C 109.5 . .
C60 C59 H59B 109.5 . .
H59C C59 H59B 109.5 . .
C60 C59 H59A 109.5 . .
H59C C59 H59A 109.5 . .
H59B C59 H59A 109.5 . .
C62 C60 C61 108.3(3) . .
C62 C60 C63 112.4(3) . .
C61 C60 C63 108.4(3) . .
C62 C60 C59 108.5(3) . .
C61 C60 C59 109.4(3) . .
C63 C60 C59 109.9(3) . .
C60 C61 H61B 109.5 . .
C60 C61 H61C 109.5 . .
H61B C61 H61C 109.5 . .
C60 C61 H61A 109.5 . .
H61B C61 H61A 109.5 . .
H61C C61 H61A 109.5 . .
C60 C62 H62A 109.5 . .
C60 C62 H62C 109.5 . .
H62A C62 H62C 109.5 . .
C60 C62 H62B 109.5 . .
H62A C62 H62B 109.5 . .
H62C C62 H62B 109.5 . .
C68 C63 C64 117.1(3) . .
C68 C63 C60 123.1(3) . .
C64 C63 C60 119.8(3) . .
C65 C64 C63 121.1(3) . .
C65 C64 H64 119.5 . .
C63 C64 H64 119.5 . .
C64 C65 C66 121.5(3) . .
C64 C65 H65 119.3 . .
C66 C65 H65 119.3 . .
C65 C66 C67 117.3(3) . .
C65 C66 C69 122.1(3) . .
C67 C66 C69 120.4(3) . .
C68 C67 C66 120.9(3) . .
C68 C67 H67 119.6 . .
C66 C67 H67 119.6 . .
C63 C68 C67 122.1(3) . .
C63 C68 H68 119.0 . .
C67 C68 H68 119.0 . .
C70 C69 C108 120.1(3) . 1_665
C70 C69 C66 121.8(3) . .
C108 C69 C66 118.1(3) 1_665 .
C69 C70 C78 119.7(3) . .
C69 C70 C71 119.6(3) . .
C78 C70 C71 120.8(3) . .
C76 C71 C72 118.1(3) . .
C76 C71 C70 121.7(3) . .
C72 C71 C70 120.2(3) . .
C73 C72 C71 120.7(3) . .
C73 C72 H72 119.7 . .
C71 C72 H72 119.7 . .
C74 C73 C72 121.1(3) . .
C74 C73 H73 119.5 . .
C72 C73 H73 119.5 . .
C73 C74 C75 118.6(3) . .
C73 C74 C77 119.7(3) . .
C75 C74 C77 121.5(3) . .
C76 C75 C74 120.3(3) . .
C76 C75 H75 119.9 . .
C74 C75 H75 119.9 . .
C71 C76 C75 121.2(3) . .
C71 C76 H76 119.4 . .
C75 C76 H76 119.4 . .
O10 C77 O9 124.1(3) . .
O10 C77 C74 120.3(4) . .
O9 C77 C74 115.5(3) . .
C89 C78 C70 119.8(3) 2_777 .
C89 C78 C79 121.1(3) 2_777 .
C70 C78 C79 119.0(3) . .
C84 C79 C80 117.7(3) . .
C84 C79 C78 121.9(3) . .
C80 C79 C78 120.2(3) . .
C81 C80 C79 120.8(3) . .
C81 C80 H80 119.6 . .
C79 C80 H80 119.6 . .
C80 C81 C82 121.8(3) . .
C80 C81 H81 119.1 . .
C82 C81 H81 119.1 . .
C83 C82 C81 116.8(3) . .
C83 C82 C85 123.6(3) . .
C81 C82 C85 119.5(3) . .
C82 C83 C84 121.5(3) . .
C82 C83 H83 119.2 . .
C84 C83 H83 119.2 . .
C79 C84 C83 121.2(3) . .
C79 C84 H84 119.4 . .
C83 C84 H84 119.4 . .
C87 C85 C86 108.1(3) . .
C87 C85 C82 111.9(3) . .
C86 C85 C82 108.9(3) . .
C87 C85 C88 108.7(3) . .
C86 C85 C88 109.3(3) . .
C82 C85 C88 109.9(3) . .
C85 C86 H86B 109.5 . .
C85 C86 H86C 109.5 . .
H86B C86 H86C 109.5 . .
C85 C86 H86A 109.5 . .
H86B C86 H86A 109.5 . .
H86C C86 H86A 109.5 . .
C85 C87 H87A 109.5 . .
C85 C87 H87C 109.5 . .
H87A C87 H87C 109.5 . .
C85 C87 H87B 109.5 . .
H87A C87 H87B 109.5 . .
H87C C87 H87B 109.5 . .
C85 C88 H88A 109.5 . .
C85 C88 H88C 109.5 . .
H88A C88 H88C 109.5 . .
C85 C88 H88B 109.5 . .
H88A C88 H88B 109.5 . .
H88C C88 H88B 109.5 . .
C107 C89 C78 120.2(3) 2_667 2_777
C107 C89 C90 119.1(3) 2_667 .
C78 C89 C90 120.7(3) 2_777 .
C95 C90 C91 118.9(3) . .
C95 C90 C89 121.0(3) . .
C91 C90 C89 120.0(3) . .
C92 C91 C90 120.2(3) . .
C92 C91 H91 119.9 . .
C90 C91 H91 119.9 . .
C91 C92 C93 120.8(3) . .
C91 C92 H92 119.6 . .
C93 C92 H92 119.6 . .
C92 C93 C94 118.9(3) . .
C92 C93 C96 119.1(3) . .
C94 C93 C96 121.9(3) . .
C95 C94 C93 120.3(3) . .
C95 C94 H94 119.9 . .
C93 C94 H94 119.9 . .
C90 C95 C94 120.8(3) . .
C90 C95 H95 119.6 . .
C94 C95 H95 119.6 . .
O12 C96 O11 123.3(3) . .
O12 C96 C93 119.3(3) . .
O11 C96 C93 117.4(3) . .
C100 C97 H97A 109.5 . .
C100 C97 H97C 109.5 . .
C100 C97 H97B 109.5 . .
C100 C97A H97D 109.5 . .
C100 C97A H97E 109.5 . .
H97D C97A H97E 109.5 . .
C100 C97A H97F 109.5 . .
H97D C97A H97F 109.5 . .
H97E C97A H97F 109.5 . .
C100 C98 H98B 109.5 . .
C100 C98 H98C 109.5 . .
C100 C98 H98A 109.5 . .
C100 C98A H98E 109.5 . .
C100 C98A H98D 109.5 . .
H98E C98A H98D 109.5 . .
C100 C98A H98F 109.5 . .
H98E C98A H98F 109.5 . .
H98D C98A H98F 109.5 . .
C100 C99 H99A 109.5 . .
C100 C99 H99C 109.5 . .
C100 C99 H99B 109.5 . .
C100 C99A H99F 109.5 . .
C100 C99A H99E 109.5 . .
H99F C99A H99E 109.5 . .
C100 C99A H99D 109.5 . .
H99F C99A H99D 109.5 . .
H99E C99A H99D 109.5 . .
C97A C100 C98 130.1(6) . .
C97A C100 C101 115.7(6) . .
C98 C100 C101 114.3(4) . .
C97A C100 C97 50.2(6) . .
C98 C100 C97 110.5(4) . .
C101 C100 C97 111.1(4) . .
C97A C100 C99A 112.1(8) . .
C98 C100 C99A 48.6(6) . .
C101 C100 C99A 108.8(6) . .
C97 C100 C99A 140.0(6) . .
C97A C100 C99 56.5(6) . .
C98 C100 C99 107.7(4) . .
C101 C100 C99 106.8(3) . .
C97 C100 C99 106.1(4) . .
C99A C100 C99 63.2(6) . .
C97A C100 C98A 107.7(8) . .
C98 C100 C98A 57.5(6) . .
C101 C100 C98A 106.4(6) . .
C97 C100 C98A 61.0(6) . .
C99A C100 C98A 105.6(8) . .
C99 C100 C98A 146.8(6) . .
C102 C101 C106 116.9(3) . .
C102 C101 C100 121.8(3) . .
C106 C101 C100 121.2(3) . .
C101 C102 C103 121.5(3) . .
C101 C102 H10A 119.3 . .
C103 C102 H10A 119.3 . .
C104 C103 C102 120.7(3) . .
C104 C103 H10B 119.6 . .
C102 C103 H10B 119.6 . .
C103 C104 C105 118.4(3) . .
C103 C104 C107 119.6(3) . .
C105 C104 C107 121.5(3) . .
C106 C105 C104 120.4(3) . .
C106 C105 H10C 119.8 . .
C104 C105 H10C 119.8 . .
C105 C106 C101 121.8(3) . .
C105 C106 H10D 119.1 . .
C101 C106 H10D 119.1 . .
C89 C107 C108 120.4(3) 2_667 .
C89 C107 C104 121.7(3) 2_667 .
C108 C107 C104 117.8(3) . .
C107 C108 C69 119.7(3) . 1_445
C107 C108 C109 119.9(3) . .
C69 C108 C109 120.4(3) 1_445 .
C110 C109 C114 117.8(3) . .
C110 C109 C108 120.3(3) . .
C114 C109 C108 121.9(3) . .
C111 C110 C109 120.9(3) . .
C111 C110 H11 119.6 . .
C109 C110 H11 119.6 . .
C110 C111 C112 120.9(4) . .
C110 C111 H11A 119.6 . .
C112 C111 H11A 119.6 . .
C113 C112 C111 118.9(3) . .
C113 C112 C115 121.0(4) . .
C111 C112 C115 120.2(4) . .
C112 C113 C114 120.1(3) . .
C112 C113 H11B 119.9 . .
C114 C113 H11B 119.9 . .
C113 C114 C109 121.5(3) . .
C113 C114 H11C 119.2 . .
C109 C114 H11C 119.2 . .
O8 C115 O7 125.8(4) . .
O8 C115 C112 119.2(4) . .
O7 C115 C112 114.9(4) . .
O16 C117 N2 119.7(7) . .
O16 C117 C136 122.3(8) . .
N2 C117 C136 118.0(7) . .
C121 C120 H12C 109.5 . .
C121 C120 H12B 109.5 . .
H12C C120 H12B 109.5 . .
C121 C120 H12A 109.5 . .
H12C C120 H12A 109.5 . .
H12B C120 H12A 109.5 . .
O15 C121 N1 120.0(4) . .
O15 C121 C120 120.4(4) . .
N1 C121 C120 119.6(4) . .
N1 C122 H12E 109.5 . .
N1 C122 H12F 109.5 . .
H12E C122 H12F 109.5 . .
N1 C122 H12D 109.5 . .
H12E C122 H12D 109.5 . .
H12F C122 H12D 109.5 . .
N1 C123 H12G 109.5 . .
N1 C123 H12H 109.5 . .
H12G C123 H12H 109.5 . .
N1 C123 H12I 109.5 . .
H12G C123 H12I 109.5 . .
H12H C123 H12I 109.5 . .
O14 C124 N3 119.1(8) . .
O14 C124 C125 120.1(8) . .
N3 C124 C125 120.7(7) . .
N4 C128 H12S 109.5 . .
N4 C128 H12U 109.5 . .
H12S C128 H12U 109.5 . .
N4 C128 H12T 109.5 . .
H12S C128 H12T 109.5 . .
H12U C128 H12T 109.5 . .
O13 C130 N4 117.3(7) . .
O13 C130 C131 121.8(8) . .
N4 C130 C131 120.8(7) . .
C133 C132 H13A 109.5 . .
C133 C132 H13C 109.5 . .
H13A C132 H13C 109.5 . .
C133 C132 H13B 109.5 . .
H13A C132 H13B 109.5 . .
H13C C132 H13B 109.5 . .
O17 C133 C132 111.9(4) . .
O17 C133 H13D 109.2 . .
C132 C133 H13D 109.2 . .
O17 C133 H13E 109.2 . .
C132 C133 H13E 109.2 . .
H13D C133 H13E 107.9 . .
O18 C135 C134 108.3(8) . .
O18 C135 H18A 65.0 . .
C134 C135 H18A 100.5 . .
O18 C135 H13P 110.0 . .
C134 C135 H13P 110.0 . .
H18A C135 H13P 52.1 . .
O18 C135 H13O 110.0 . .
C134 C135 H13O 110.0 . .
H18A C135 H13O 148.6 . .
H13P C135 H13O 108.4 . .

loop_
_geom_bond_atom_site_label_1
_geom_bond_atom_site_label_2
_geom_bond_distance
_geom_bond_site_symmetry_2
Zn1 O1OH 1.896(3) .
Zn1 O14 1.906(5) .
Zn1 O7 1.915(3) .
Zn1 O13A 1.95(4) .
Zn1 O13 2.004(11) .
Zn1 O14A 2.126(7) .
Zn2 O1OH 1.946(3) .
Zn2 O9 1.948(3) .
Zn2 O3 1.976(2) .
Zn2 O1W 1.976(3) .
Zn3 O2OH 1.924(3) .
Zn3 O1 1.939(3) .
Zn3 O11 1.962(2) .
Zn3 O4 2.032(2) .
Zn4 O2OH 1.903(3) .
Zn4 O5 1.929(3) .
Zn4 O16 1.967(9) .
Zn4 O15 1.982(3) .
Zn4 O16A 2.09(2) .
O1 C19 1.276(5) .
O1W H1WA 0.8400 .
O1W H1WB 0.8400 .
O2 C19 1.236(5) .
O2W H2WB 0.8402 .
O2W H2WA 0.8400 .
O3 C58 1.270(4) .
O4 C58 1.253(4) .
O5 C32 1.279(5) 2_776
O7 C115 1.283(5) .
O8 C115 1.231(5) .
O9 C77 1.288(5) .
O10 C77 1.226(5) .
O11 C96 1.284(4) .
O12 C96 1.225(5) .
O13 C130 1.256(11) .
O13A C0BA 1.256(18) .
O14 C124 1.267(9) .
O14A C0AA 1.260(11) .
O15 C121 1.243(5) .
O16 C117 1.252(10) .
O16A C7AA 1.212(17) .
O17 C133 1.451(6) .
O17 H17 0.8401 .
O18 C135 1.446(11) .
O18 H18B 0.8405 .
O18A C4BA 1.483(15) .
O18A H18A 0.8401 .
O6 C32 1.237(5) .
N1 C121 1.314(5) .
N1 C122 1.468(5) .
N1 C123 1.479(5) .
N2 C117 1.317(8) .
N2 C119 1.463(9) .
N2 C118 1.474(9) .
N2A C7AA 1.331(14) .
N2A C8AA 1.474(16) .
N2A C6AA 1.499(16) .
N3 C124 1.308(11) .
N3 C126 1.467(10) .
N3 C127 1.468(10) .
N3A C0AA 1.330(12) .
N3A C2AA 1.454(12) .
N3A C4AA 1.467(12) .
N4 C130 1.325(8) .
N4 C128 1.489(8) .
N4 C129 1.493(10) .
N4A C0BA 1.343(17) .
N4A C1BA 1.470(18) .
N4A C9AA 1.477(19) .
C0AA C1AA 1.515(11) .
C0AB C27 1.525(10) .
C0AB H0AA 0.9800 .
C0AB H0AC 0.9800 .
C0AB H0AB 0.9800 .
C0BA C5AA 1.525(17) .
C1 C5 1.530(5) .
C1 C3 1.530(5) .
C1 C4 1.533(6) .
C1 C2 1.536(6) .
C1AA H1AA 0.9800 .
C1AA H1AB 0.9800 .
C1AA H1AC 0.9800 .
C1BA H1BC 0.9800 .
C1BA H1BB 0.9800 .
C1BA H1BA 0.9800 .
C2 H2B 0.9800 .
C2 H2C 0.9800 .
C2 H2A 0.9800 .
C2AA H2AB 0.9800 .
C2AA H2AC 0.9800 .
C2AA H2AA 0.9800 .
C2BA C7AA 1.516(16) .
C2BA H2BB 0.9800 .
C2BA H2BC 0.9800 .
C2BA H2BA 0.9800 .
C3 H3A 0.9800 .
C3 H3C 0.9800 .
C3 H3B 0.9800 .
C3AA C27 1.595(7) .
C3AA H3AA 0.9800 .
C3AA H3AC 0.9800 .
C3AA H3AB 0.9800 .
C3BA C4BA 1.516(15) .
C3BA H3BB 0.9800 .
C3BA H3BC 0.9800 .
C3BA H3BA 0.9800 .
C4 H4B 0.9800 .
C4 H4C 0.9800 .
C4 H4A 0.9800 .
C4AA H4AB 0.9800 .
C4AA H4AC 0.9800 .
C4AA H4AA 0.9800 .
C4BA H4BA 0.9900 .
C4BA H4BB 0.9900 .
C5 C6 1.397(5) .
C5 C10 1.401(5) .
C5AA H5AA 0.9800 .
C5AA H5AC 0.9800 .
C5AA H5AB 0.9800 .
C6 C7 1.385(5) .
C6 H6 0.9500 .
C6AA H6AA 0.9800 .
C6AA H6AC 0.9800 .
C6AA H6AB 0.9800 .
C7 C8 1.392(5) .
C7 H7 0.9500 .
C8 C9 1.398(5) .
C8 C11 1.500(5) .
C8AA H8AB 0.9800 .
C8AA H8AA 0.9800 .
C8AA H8AC 0.9800 .
C9 C10 1.383(5) .
C9 H9 0.9500 .
C9AA H9AA 0.9800 .
C9AA H9AC 0.9800 .
C9AA H9AB 0.9800 .
C10 H10 0.9500 .
C11 C51 1.405(5) 2_666
C11 C12 1.412(5) .
C12 C20 1.411(5) .
C12 C13 1.494(5) .
C13 C18 1.396(5) .
C13 C14 1.397(5) .
C14 C15 1.385(5) .
C14 H14 0.9500 .
C15 C16 1.385(5) .
C15 H15 0.9500 .
C16 C17 1.397(5) .
C16 C19 1.507(5) .
C17 C18 1.381(5) .
C17 H17A 0.9500 .
C18 H18 0.9500 .
C20 C39 1.407(5) 2_666
C20 C21 1.495(4) .
C21 C26 1.386(5) .
C21 C22 1.401(5) .
C22 C23 1.375(5) .
C22 H22 0.9500 .
C23 C24 1.391(5) .
C23 H23 0.9500 .
C24 C25 1.400(5) .
C24 C27 1.535(5) .
C25 C26 1.389(5) .
C25 H25 0.9500 .
C26 H26 0.9500 .
C27 C30A 1.466(11) .
C27 C28 1.489(7) .
C27 C30 1.513(6) .
C27 C28A 1.631(11) .
C28 H28A 0.9800 .
C28 H28C 0.9800 .
C28 H28B 0.9800 .
C28A H28E 0.9800 .
C28A H28F 0.9800 .
C28A H28D 0.9800 .
C30 H30B 0.9800 .
C30 H30C 0.9800 .
C30 H30A 0.9800 .
C30A H30E 0.9800 .
C30A H30F 0.9800 .
C30A H30D 0.9800 .
C32 O5 1.279(5) 2_776
C32 C33 1.497(5) .
C33 C38 1.384(5) .
C33 C34 1.390(5) .
C34 C35 1.384(5) .
C34 H34 0.9500 .
C35 C36 1.394(5) .
C35 H35 0.9500 .
C36 C37 1.396(5) .
C36 C39 1.492(5) .
C37 C38 1.384(5) .
C37 H37 0.9500 .
C38 H38 0.9500 .
C39 C40 1.405(5) .
C39 C20 1.407(5) 2_666
C40 C51 1.405(5) .
C40 C41 1.499(5) .
C41 C46 1.377(5) .
C41 C42 1.400(5) .
C42 C43 1.379(5) .
C42 H42 0.9500 .
C43 C44 1.398(5) .
C43 H43 0.9500 .
C44 C45 1.393(5) .
C44 C47 1.529(5) .
C45 C46 1.389(5) .
C45 H45 0.9500 .
C46 H46 0.9500 .
C47 C50 1.531(5) .
C47 C49 1.539(5) .
C47 C48 1.541(5) .
C48 H48A 0.9800 .
C48 H48C 0.9800 .
C48 H48B 0.9800 .
C49 H49B 0.9800 .
C49 H49C 0.9800 .
C49 H49A 0.9800 .
C50 H50A 0.9800 .
C50 H50C 0.9800 .
C50 H50B 0.9800 .
C51 C11 1.405(5) 2_666
C51 C52 1.496(5) .
C52 C57 1.393(5) .
C52 C53 1.402(5) .
C53 C54 1.393(5) .
C53 H53 0.9500 .
C54 C55 1.391(5) .
C54 H54 0.9500 .
C55 C56 1.392(5) .
C55 C58 1.504(5) .
C56 C57 1.383(5) .
C56 H56 0.9500 .
C57 H57 0.9500 .
C59 C60 1.540(6) .
C59 H59C 0.9800 .
C59 H59B 0.9800 .
C59 H59A 0.9800 .
C60 C62 1.530(6) .
C60 C61 1.535(6) .
C60 C63 1.538(5) .
C61 H61B 0.9800 .
C61 H61C 0.9800 .
C61 H61A 0.9800 .
C62 H62A 0.9800 .
C62 H62C 0.9800 .
C62 H62B 0.9800 .
C63 C68 1.382(5) .
C63 C64 1.405(5) .
C64 C65 1.387(5) .
C64 H64 0.9500 .
C65 C66 1.395(5) .
C65 H65 0.9500 .
C66 C67 1.398(5) .
C66 C69 1.494(5) .
C67 C68 1.388(5) .
C67 H67 0.9500 .
C68 H68 0.9500 .
C69 C70 1.408(5) .
C69 C108 1.409(5) 1_665
C70 C78 1.420(5) .
C70 C71 1.501(5) .
C71 C76 1.388(5) .
C71 C72 1.400(5) .
C72 C73 1.387(5) .
C72 H72 0.9500 .
C73 C74 1.385(5) .
C73 H73 0.9500 .
C74 C75 1.397(5) .
C74 C77 1.503(5) .
C75 C76 1.392(5) .
C75 H75 0.9500 .
C76 H76 0.9500 .
C78 C89 1.402(5) 2_777
C78 C79 1.497(5) .
C79 C84 1.386(5) .
C79 C80 1.395(5) .
C80 C81 1.385(5) .
C80 H80 0.9500 .
C81 C82 1.401(5) .
C81 H81 0.9500 .
C82 C83 1.388(5) .
C82 C85 1.538(5) .
C83 C84 1.394(5) .
C83 H83 0.9500 .
C84 H84 0.9500 .
C85 C87 1.523(5) .
C85 C86 1.529(6) .
C85 C88 1.543(6) .
C86 H86B 0.9800 .
C86 H86C 0.9800 .
C86 H86A 0.9800 .
C87 H87A 0.9800 .
C87 H87C 0.9800 .
C87 H87B 0.9800 .
C88 H88A 0.9800 .
C88 H88C 0.9800 .
C88 H88B 0.9800 .
C89 C107 1.399(5) 2_667
C89 C78 1.402(5) 2_777
C89 C90 1.499(5) .
C90 C95 1.388(5) .
C90 C91 1.398(5) .
C91 C92 1.387(5) .
C91 H91 0.9500 .
C92 C93 1.392(5) .
C92 H92 0.9500 .
C93 C94 1.393(5) .
C93 C96 1.500(5) .
C94 C95 1.389(5) .
C94 H94 0.9500 .
C95 H95 0.9500 .
C97 C100 1.540(7) .
C97 H97A 0.9800 .
C97 H97C 0.9800 .
C97 H97B 0.9800 .
C97A C100 1.461(11) .
C97A H97D 0.9800 .
C97A H97E 0.9800 .
C97A H97F 0.9800 .
C98 C100 1.496(7) .
C98 H98B 0.9800 .
C98 H98C 0.9800 .
C98 H98A 0.9800 .
C98A C100 1.586(11) .
C98A H98E 0.9800 .
C98A H98D 0.9800 .
C98A H98F 0.9800 .
C99 C100 1.568(7) .
C99 H99A 0.9800 .
C99 H99C 0.9800 .
C99 H99B 0.9800 .
C99A C100 1.546(11) .
C99A H99F 0.9800 .
C99A H99E 0.9800 .
C99A H99D 0.9800 .
C100 C101 1.528(5) .
C101 C102 1.391(5) .
C101 C106 1.396(5) .
C102 C103 1.397(5) .
C102 H10A 0.9500 .
C103 C104 1.382(5) .
C103 H10B 0.9500 .
C104 C105 1.392(5) .
C104 C107 1.505(5) .
C105 C106 1.390(5) .
C105 H10C 0.9500 .
C106 H10D 0.9500 .
C107 C89 1.399(5) 2_667
C107 C108 1.408(5) .
C108 C69 1.409(5) 1_445
C108 C109 1.497(5) .
C109 C110 1.391(5) .
C109 C114 1.396(5) .
C110 C111 1.381(5) .
C110 H11 0.9500 .
C111 C112 1.393(6) .
C111 H11A 0.9500 .
C112 C113 1.383(5) .
C112 C115 1.506(5) .
C113 C114 1.386(5) .
C113 H11B 0.9500 .
C114 H11C 0.9500 .
C117 C136 1.522(10) .
C118 H11E 0.9800 .
C118 H11F 0.9800 .
C118 H11D 0.9800 .
C119 H11G 0.9800 .
C119 H11I 0.9800 .
C119 H11H 0.9800 .
C120 C121 1.506(5) .
C120 H12C 0.9800 .
C120 H12B 0.9800 .
C120 H12A 0.9800 .
C122 H12E 0.9800 .
C122 H12F 0.9800 .
C122 H12D 0.9800 .
C123 H12G 0.9800 .
C123 H12H 0.9800 .
C123 H12I 0.9800 .
C124 C125 1.496(10) .
C125 H12J 0.9800 .
C125 H12L 0.9800 .
C125 H12K 0.9800 .
C126 H12M 0.9800 .
C126 H12O 0.9800 .
C126 H12N 0.9800 .
C127 H12P 0.9800 .
C127 H12R 0.9800 .
C127 H12Q 0.9800 .
C128 H12S 0.9800 .
C128 H12U 0.9800 .
C128 H12T 0.9800 .
C129 H12X 0.9800 .
C129 H12W 0.9800 .
C129 H12V 0.9800 .
C130 C131 1.511(10) .
C131 H13F 0.9800 .
C131 H13H 0.9800 .
C131 H13G 0.9800 .
C132 C133 1.503(8) .
C132 H13A 0.9800 .
C132 H13C 0.9800 .
C132 H13B 0.9800 .
C133 H13D 0.9900 .
C133 H13E 0.9900 .
C134 C135 1.562(11) .
C134 H13M 0.9800 .
C134 H13N 0.9800 .
C134 H13L 0.9800 .
C135 H18A 1.0945 .
C135 H13P 0.9900 .
C135 H13O 0.9900 .
C136 H13I 0.9800 .
C136 H13K 0.9800 .
C136 H13J 0.9800 .

loop_
_geom_hbond_atom_site_label_D
_geom_hbond_atom_site_label_H
_geom_hbond_atom_site_label_A
_geom_hbond_distance_DH
_geom_hbond_distance_HA
_geom_hbond_distance_DA
_geom_hbond_angle_DHA
_geom_hbond_site_symmetry_A
O1W H1WA O8 0.84 2.05 2.704(4) 134.4 .
O1W H1WB O2W 0.84 1.94 2.644(4) 140.8 1_455
O2W H2WA O17 0.84 1.97 2.786(5) 163.1 .
O17 H17 O6 0.84 1.85 2.615(5) 151.3 2_776
O18 H18B O9 0.84 2.05 2.877(6) 167.5 1_655

loop_
_geom_torsion_atom_site_label_1
_geom_torsion_atom_site_label_2
_geom_torsion_atom_site_label_3
_geom_torsion_atom_site_label_4
_geom_torsion
_geom_torsion_site_symmetry_1
_geom_torsion_site_symmetry_4
O2OH Zn3 O1 C19 67.1(3) . .
O11 Zn3 O1 C19 -82.9(3) . .
O4 Zn3 O1 C19 178.5(3) . .
O14 Zn1 O1OH Zn2 163.0(2) . .
O7 Zn1 O1OH Zn2 -64.2(3) . .
O13A Zn1 O1OH Zn2 67.3(9) . .
O13 Zn1 O1OH Zn2 57.1(4) . .
O14A Zn1 O1OH Zn2 -173.3(3) . .
O9 Zn2 O1OH Zn1 132.7(2) . .
O3 Zn2 O1OH Zn1 -92.6(2) . .
O1W Zn2 O1OH Zn1 12.3(2) . .
O5 Zn4 O2OH Zn3 -163.66(18) . .
O16 Zn4 O2OH Zn3 73.9(4) . .
O15 Zn4 O2OH Zn3 -43.4(2) . .
O16A Zn4 O2OH Zn3 67.3(8) . .
O1 Zn3 O2OH Zn4 138.7(2) . .
O11 Zn3 O2OH Zn4 -71.8(2) . .
O4 Zn3 O2OH Zn4 30.5(2) . .
O1OH Zn2 O3 C58 -47.0(3) . .
O9 Zn2 O3 C58 77.1(3) . .
O1W Zn2 O3 C58 -151.6(2) . .
O2OH Zn3 O4 C58 105.4(4) . .
O1 Zn3 O4 C58 -9.0(5) . .
O11 Zn3 O4 C58 -130.5(4) . .
O2OH Zn4 O5 C32 -20.2(4) . 2_776
O16 Zn4 O5 C32 100.9(4) . 2_776
O15 Zn4 O5 C32 -142.9(3) . 2_776
O16A Zn4 O5 C32 110.8(6) . 2_776
O1OH Zn1 O7 C115 55.3(4) . .
O14 Zn1 O7 C115 -177.9(4) . .
O13A Zn1 O7 C115 -79.6(10) . .
O13 Zn1 O7 C115 -72.2(5) . .
O14A Zn1 O7 C115 170.3(4) . .
O1OH Zn2 O9 C77 178.5(2) . .
O3 Zn2 O9 C77 51.7(3) . .
O1W Zn2 O9 C77 -72.9(3) . .
O2OH Zn3 O11 C96 -50.4(3) . .
O1 Zn3 O11 C96 95.9(3) . .
O4 Zn3 O11 C96 -160.3(3) . .
O1OH Zn1 O13 C130 6.8(9) . .
O14 Zn1 O13 C130 -97.7(9) . .
O7 Zn1 O13 C130 145.1(8) . .
O13A Zn1 O13 C130 -85(9) . .
O14A Zn1 O13 C130 -117.6(8) . .
O1OH Zn1 O13A C0BA -64(3) . .
O14 Zn1 O13A C0BA -164(3) . .
O7 Zn1 O13A C0BA 80(3) . .
O13 Zn1 O13A C0BA 28(6) . .
O14A Zn1 O13A C0BA 178(3) . .
O1OH Zn1 O14 C124 79.0(7) . .
O7 Zn1 O14 C124 -62.2(7) . .
O13A Zn1 O14 C124 -167.5(13) . .
O13 Zn1 O14 C124 -165.5(7) . .
O14A Zn1 O14 C124 -32.8(7) . .
O1OH Zn1 O14A C0AA -56.1(9) . .
O14 Zn1 O14A C0AA 17.4(8) . .
O7 Zn1 O14A C0AA 170.9(9) . .
O13A Zn1 O14A C0AA 66.0(15) . .
O13 Zn1 O14A C0AA 71.3(10) . .
O2OH Zn4 O15 C121 80.4(4) . .
O5 Zn4 O15 C121 -142.1(4) . .
O16 Zn4 O15 C121 -30.5(5) . .
O16A Zn4 O15 C121 -34.9(8) . .
O2OH Zn4 O16 C117 54.1(9) . .
O5 Zn4 O16 C117 -83.6(9) . .
O15 Zn4 O16 C117 167.9(8) . .
O16A Zn4 O16 C117 -166(7) . .
O2OH Zn4 O16A C7AA 19(2) . .
O5 Zn4 O16A C7AA -123(2) . .
O16 Zn4 O16A C7AA -22(4) . .
O15 Zn4 O16A C7AA 133(2) . .
Zn1 O14A C0AA N3A 139.4(10) . .
Zn1 O14A C0AA C1AA -40.7(13) . .
C2AA N3A C0AA O14A 3.2(18) . .
C4AA N3A C0AA O14A -176.0(11) . .
C2AA N3A C0AA C1AA -176.7(10) . .
C4AA N3A C0AA C1AA 4(2) . .
Zn1 O13A C0BA N4A 110(3) . .
Zn1 O13A C0BA C5AA -74(4) . .
C1BA N4A C0BA O13A -175(3) . .
C9AA N4A C0BA O13A 3(4) . .
C1BA N4A C0BA C5AA 9(3) . .
C9AA N4A C0BA C5AA -174(3) . .
C3 C1 C5 C6 -0.7(5) . .
C4 C1 C5 C6 -120.0(4) . .
C2 C1 C5 C6 120.5(4) . .
C3 C1 C5 C10 175.6(4) . .
C4 C1 C5 C10 56.3(5) . .
C2 C1 C5 C10 -63.3(5) . .
C10 C5 C6 C7 -5.1(5) . .
C1 C5 C6 C7 171.3(3) . .
C5 C6 C7 C8 0.9(5) . .
Zn4 O16A C7AA N2A 70(3) . .
Zn4 O16A C7AA C2BA -111(2) . .
C8AA N2A C7AA O16A -175.0(19) . .
C6AA N2A C7AA O16A 5(2) . .
C8AA N2A C7AA C2BA 6(2) . .
C6AA N2A C7AA C2BA -174.1(16) . .
C6 C7 C8 C9 3.9(5) . .
C6 C7 C8 C11 -169.7(3) . .
C7 C8 C9 C10 -4.4(5) . .
C11 C8 C9 C10 169.3(3) . .
C8 C9 C10 C5 0.1(6) . .
C6 C5 C10 C9 4.6(5) . .
C1 C5 C10 C9 -171.9(3) . .
C7 C8 C11 C51 -122.5(4) . 2_666
C9 C8 C11 C51 64.1(4) . 2_666
C7 C8 C11 C12 60.1(4) . .
C9 C8 C11 C12 -113.3(4) . .
C51 C11 C12 C20 -0.6(5) 2_666 .
C8 C11 C12 C20 176.8(3) . .
C51 C11 C12 C13 -176.3(3) 2_666 .
C8 C11 C12 C13 1.1(5) . .
C20 C12 C13 C18 -113.9(4) . .
C11 C12 C13 C18 61.8(4) . .
C20 C12 C13 C14 61.0(4) . .
C11 C12 C13 C14 -123.2(4) . .
C18 C13 C14 C15 2.5(5) . .
C12 C13 C14 C15 -172.6(3) . .
C13 C14 C15 C16 2.6(5) . .
C14 C15 C16 C17 -4.5(5) . .
C14 C15 C16 C19 170.7(3) . .
C15 C16 C17 C18 1.3(5) . .
C19 C16 C17 C18 -174.0(3) . .
C16 C17 C18 C13 3.9(5) . .
C14 C13 C18 C17 -5.7(5) . .
C12 C13 C18 C17 169.5(3) . .
Zn3 O1 C19 O2 -0.1(6) . .
Zn3 O1 C19 C16 177.2(2) . .
C15 C16 C19 O2 31.8(6) . .
C17 C16 C19 O2 -153.1(4) . .
C15 C16 C19 O1 -145.7(4) . .
C17 C16 C19 O1 29.5(5) . .
C11 C12 C20 C39 -0.5(5) . 2_666
C13 C12 C20 C39 175.3(3) . 2_666
C11 C12 C20 C21 -178.8(3) . .
C13 C12 C20 C21 -3.0(5) . .
C39 C20 C21 C26 -108.9(4) 2_666 .
C12 C20 C21 C26 69.5(4) . .
C39 C20 C21 C22 62.7(4) 2_666 .
C12 C20 C21 C22 -118.9(4) . .
C26 C21 C22 C23 3.7(5) . .
C20 C21 C22 C23 -168.3(3) . .
C21 C22 C23 C24 0.7(5) . .
C22 C23 C24 C25 -4.1(5) . .
C22 C23 C24 C27 173.4(3) . .
C23 C24 C25 C26 3.2(5) . .
C27 C24 C25 C26 -174.2(3) . .
C22 C21 C26 C25 -4.6(5) . .
C20 C21 C26 C25 167.2(3) . .
C24 C25 C26 C21 1.2(6) . .
C23 C24 C27 C30A -120.5(7) . .
C25 C24 C27 C30A 56.8(7) . .
C23 C24 C27 C28 61.6(5) . .
C25 C24 C27 C28 -121.1(5) . .
C23 C24 C27 C30 -173.4(4) . .
C25 C24 C27 C30 3.9(6) . .
C23 C24 C27 C0AB 10.7(8) . .
C25 C24 C27 C0AB -171.9(7) . .
C23 C24 C27 C3AA -56.7(5) . .
C25 C24 C27 C3AA 120.6(4) . .
C23 C24 C27 C28A 123.6(6) . .
C25 C24 C27 C28A -59.1(7) . .
O6 C32 C33 C38 -6.8(6) . .
O5 C32 C33 C38 174.3(3) 2_776 .
O6 C32 C33 C34 173.5(4) . .
O5 C32 C33 C34 -5.4(5) 2_776 .
C38 C33 C34 C35 -1.4(5) . .
C32 C33 C34 C35 178.2(3) . .
C33 C34 C35 C36 -0.8(5) . .
C34 C35 C36 C37 2.3(5) . .
C34 C35 C36 C39 -176.0(3) . .
C35 C36 C37 C38 -1.7(5) . .
C39 C36 C37 C38 176.6(3) . .
C36 C37 C38 C33 -0.4(5) . .
C34 C33 C38 C37 2.0(5) . .
C32 C33 C38 C37 -177.7(3) . .
C35 C36 C39 C40 114.6(4) . .
C37 C36 C39 C40 -63.6(4) . .
C35 C36 C39 C20 -63.3(4) . 2_666
C37 C36 C39 C20 118.4(4) . 2_666
C20 C39 C40 C51 1.6(5) 2_666 .
C36 C39 C40 C51 -176.4(3) . .
C20 C39 C40 C41 -175.9(3) 2_666 .
C36 C39 C40 C41 6.1(4) . .
C51 C40 C41 C46 -75.8(4) . .
C39 C40 C41 C46 101.7(4) . .
C51 C40 C41 C42 113.6(4) . .
C39 C40 C41 C42 -68.9(4) . .
C46 C41 C42 C43 -3.1(5) . .
C40 C41 C42 C43 167.7(3) . .
C41 C42 C43 C44 -1.7(5) . .
C42 C43 C44 C45 4.7(5) . .
C42 C43 C44 C47 -172.2(3) . .
C43 C44 C45 C46 -3.2(5) . .
C47 C44 C45 C46 173.7(3) . .
C42 C41 C46 C45 4.7(5) . .
C40 C41 C46 C45 -166.2(3) . .
C44 C45 C46 C41 -1.6(5) . .
C45 C44 C47 C50 14.2(5) . .
C43 C44 C47 C50 -169.0(3) . .
C45 C44 C47 C49 134.6(3) . .
C43 C44 C47 C49 -48.6(4) . .
C45 C44 C47 C48 -105.6(4) . .
C43 C44 C47 C48 71.2(4) . .
C39 C40 C51 C11 -0.5(5) . 2_666
C41 C40 C51 C11 176.9(3) . 2_666
C39 C40 C51 C52 177.1(3) . .
C41 C40 C51 C52 -5.5(5) . .
C11 C51 C52 C57 117.5(4) 2_666 .
C40 C51 C52 C57 -60.0(4) . .
C11 C51 C52 C53 -63.2(4) 2_666 .
C40 C51 C52 C53 119.3(4) . .
C57 C52 C53 C54 -1.4(5) . .
C51 C52 C53 C54 179.3(3) . .
C52 C53 C54 C55 0.3(5) . .
C53 C54 C55 C56 0.9(5) . .
C53 C54 C55 C58 -176.6(3) . .
C54 C55 C56 C57 -0.9(5) . .
C58 C55 C56 C57 176.5(3) . .
C55 C56 C57 C52 -0.2(5) . .
C53 C52 C57 C56 1.4(5) . .
C51 C52 C57 C56 -179.3(3) . .
Zn3 O4 C58 O3 136.5(4) . .
Zn3 O4 C58 C55 -44.6(6) . .
Zn2 O3 C58 O4 -14.0(4) . .
Zn2 O3 C58 C55 166.9(2) . .
C54 C55 C58 O4 -179.0(3) . .
C56 C55 C58 O4 3.6(5) . .
C54 C55 C58 O3 0.0(5) . .
C56 C55 C58 O3 -177.4(3) . .
C62 C60 C63 C68 -5.6(5) . .
C61 C60 C63 C68 114.0(4) . .
C59 C60 C63 C68 -126.5(4) . .
C62 C60 C63 C64 176.1(3) . .
C61 C60 C63 C64 -64.3(4) . .
C59 C60 C63 C64 55.2(5) . .
C68 C63 C64 C65 -2.5(5) . .
C60 C63 C64 C65 175.8(3) . .
C63 C64 C65 C66 -0.8(5) . .
C64 C65 C66 C67 3.5(5) . .
C64 C65 C66 C69 -171.9(3) . .
C65 C66 C67 C68 -2.8(5) . .
C69 C66 C67 C68 172.6(3) . .
C64 C63 C68 C67 3.2(5) . .
C60 C63 C68 C67 -175.1(3) . .
C66 C67 C68 C63 -0.6(6) . .
C65 C66 C69 C70 -64.7(5) . .
C67 C66 C69 C70 120.2(4) . .
C65 C66 C69 C108 113.8(4) . 1_665
C67 C66 C69 C108 -61.4(4) . 1_665
C108 C69 C70 C78 -0.9(5) 1_665 .
C66 C69 C70 C78 177.5(3) . .
C108 C69 C70 C71 178.9(3) 1_665 .
C66 C69 C70 C71 -2.7(5) . .
C69 C70 C71 C76 119.1(4) . .
C78 C70 C71 C76 -61.1(4) . .
C69 C70 C71 C72 -60.2(4) . .
C78 C70 C71 C72 119.6(4) . .
C76 C71 C72 C73 -0.6(5) . .
C70 C71 C72 C73 178.7(3) . .
C71 C72 C73 C74 -1.1(5) . .
C72 C73 C74 C75 1.0(5) . .
C72 C73 C74 C77 -174.7(3) . .
C73 C74 C75 C76 0.8(5) . .
C77 C74 C75 C76 176.4(3) . .
C72 C71 C76 C75 2.4(5) . .
C70 C71 C76 C75 -176.9(3) . .
C74 C75 C76 C71 -2.5(5) . .
Zn2 O9 C77 O10 7.5(5) . .
Zn2 O9 C77 C74 -170.1(2) . .
C73 C74 C77 O10 -6.3(5) . .
C75 C74 C77 O10 178.1(3) . .
C73 C74 C77 O9 171.4(3) . .
C75 C74 C77 O9 -4.3(5) . .
C69 C70 C78 C89 2.1(5) . 2_777
C71 C70 C78 C89 -177.7(3) . 2_777
C69 C70 C78 C79 -176.9(3) . .
C71 C70 C78 C79 3.3(5) . .
C89 C78 C79 C84 116.0(4) 2_777 .
C70 C78 C79 C84 -65.1(4) . .
C89 C78 C79 C80 -68.6(4) 2_777 .
C70 C78 C79 C80 110.3(4) . .
C84 C79 C80 C81 3.4(5) . .
C78 C79 C80 C81 -172.3(3) . .
C79 C80 C81 C82 -0.6(6) . .
C80 C81 C82 C83 -2.6(6) . .
C80 C81 C82 C85 175.4(3) . .
C81 C82 C83 C84 3.1(5) . .
C85 C82 C83 C84 -174.8(3) . .
C80 C79 C84 C83 -2.9(5) . .
C78 C79 C84 C83 172.6(3) . .
C82 C83 C84 C79 -0.4(5) . .
C83 C82 C85 C87 3.7(5) . .
C81 C82 C85 C87 -174.2(4) . .
C83 C82 C85 C86 123.1(4) . .
C81 C82 C85 C86 -54.8(5) . .
C83 C82 C85 C88 -117.2(4) . .
C81 C82 C85 C88 64.9(5) . .
C107 C89 C90 C95 69.1(4) 2_667 .
C78 C89 C90 C95 -111.3(4) 2_777 .
C107 C89 C90 C91 -108.6(4) 2_667 .
C78 C89 C90 C91 71.0(4) 2_777 .
C95 C90 C91 C92 0.6(5) . .
C89 C90 C91 C92 178.4(3) . .
C90 C91 C92 C93 0.2(5) . .
C91 C92 C93 C94 0.1(5) . .
C91 C92 C93 C96 176.6(3) . .
C92 C93 C94 C95 -1.3(5) . .
C96 C93 C94 C95 -177.8(3) . .
C91 C90 C95 C94 -1.9(5) . .
C89 C90 C95 C94 -179.6(3) . .
C93 C94 C95 C90 2.2(5) . .
Zn3 O11 C96 O12 -12.6(5) . .
Zn3 O11 C96 C93 167.5(2) . .
C92 C93 C96 O12 -0.8(6) . .
C94 C93 C96 O12 175.6(4) . .
C92 C93 C96 O11 179.1(3) . .
C94 C93 C96 O11 -4.5(5) . .
C97A C100 C101 C102 -167.8(7) . .
C98 C100 C101 C102 11.5(6) . .
C97 C100 C101 C102 137.3(4) . .
C99A C100 C101 C102 -40.7(7) . .
C99 C100 C101 C102 -107.4(4) . .
C98A C100 C101 C102 72.7(7) . .
C97A C100 C101 C106 8.7(8) . .
C98 C100 C101 C106 -172.0(4) . .
C97 C100 C101 C106 -46.1(5) . .
C99A C100 C101 C106 135.9(7) . .
C99 C100 C101 C106 69.1(5) . .
C98A C100 C101 C106 -110.8(6) . .
C106 C101 C102 C103 -3.2(5) . .
C100 C101 C102 C103 173.5(3) . .
C101 C102 C103 C104 -1.6(5) . .
C102 C103 C104 C105 5.1(5) . .
C102 C103 C104 C107 -166.3(3) . .
C103 C104 C105 C106 -3.9(5) . .
C107 C104 C105 C106 167.4(3) . .
C104 C105 C106 C101 -0.9(5) . .
C102 C101 C106 C105 4.4(5) . .
C100 C101 C106 C105 -172.3(3) . .
C103 C104 C107 C89 -76.5(4) . 2_667
C105 C104 C107 C89 112.3(4) . 2_667
C103 C104 C107 C108 101.0(4) . .
C105 C104 C107 C108 -70.2(4) . .
C89 C107 C108 C69 2.4(5) 2_667 1_445
C104 C107 C108 C69 -175.1(3) . 1_445
C89 C107 C108 C109 -175.8(3) 2_667 .
C104 C107 C108 C109 6.6(4) . .
C107 C108 C109 C110 114.8(4) . .
C69 C108 C109 C110 -63.5(4) 1_445 .
C107 C108 C109 C114 -63.7(4) . .
C69 C108 C109 C114 118.1(4) 1_445 .
C114 C109 C110 C111 0.3(5) . .
C108 C109 C110 C111 -178.1(3) . .
C109 C110 C111 C112 -0.9(6) . .
C110 C111 C112 C113 0.5(6) . .
C110 C111 C112 C115 -179.2(4) . .
C111 C112 C113 C114 0.5(6) . .
C115 C112 C113 C114 -179.9(3) . .
C112 C113 C114 C109 -1.1(5) . .
C110 C109 C114 C113 0.6(5) . .
C108 C109 C114 C113 179.1(3) . .
Zn1 O7 C115 O8 -15.4(6) . .
Zn1 O7 C115 C112 163.3(3) . .
C113 C112 C115 O8 -23.3(6) . .
C111 C112 C115 O8 156.3(4) . .
C113 C112 C115 O7 158.0(4) . .
C111 C112 C115 O7 -22.4(6) . .
Zn4 O16 C117 N2 -138.8(7) . .
Zn4 O16 C117 C136 39.7(12) . .
C119 N2 C117 O16 175.2(8) . .
C118 N2 C117 O16 2.9(10) . .
C119 N2 C117 C136 -3.4(9) . .
C118 N2 C117 C136 -175.7(7) . .
Zn4 O15 C121 N1 -168.2(3) . .
Zn4 O15 C121 C120 13.3(6) . .
C122 N1 C121 O15 173.2(4) . .
C123 N1 C121 O15 -4.0(5) . .
C122 N1 C121 C120 -8.3(6) . .
C123 N1 C121 C120 174.6(3) . .
Zn1 O14 C124 N3 -162.3(7) . .
Zn1 O14 C124 C125 20.5(11) . .
C126 N3 C124 O14 3.9(15) . .
C127 N3 C124 O14 178.6(9) . .
C126 N3 C124 C125 -178.9(8) . .
C127 N3 C124 C125 -4.2(16) . .
Zn1 O13 C130 N4 -119.8(7) . .
Zn1 O13 C130 C131 61.1(13) . .
C128 N4 C130 O13 1.7(11) . .
C129 N4 C130 O13 177.9(10) . .
C128 N4 C130 C131 -179.2(9) . .
C129 N4 C130 C131 -3.0(12) . .
